data_4515670
loop_
_publ_author_name
'Nett, Alex J.'
'Ca\~nellas, Santiago'
'Higuchi, Yuki'
'Robo, Michael T.'
'Kochkodan, Jeanne M.'
'Haynes, 2nd, M Taylor'
'Kampf, Jeff W.'
'Montgomery, John'

_publ_section_title
;
 Stable, Well-Defined Nickel(0) Catalysts for Catalytic C-C and C-N Bond
 Formation.
;
_journal_issue 7
_journal_name_full 'ACS catalysis'
_journal_page_first 6606
_journal_page_last 6611
_journal_paper_doi 10.1021/acscatal.8b02187
_journal_volume 8
_journal_year 2018
_chemical_formula_moiety 'C45 H64 N2 Ni O8, 0.5(C5 H12) [+ solvent]'
_chemical_formula_sum 'C47.5 H70 N2 Ni O8'
_chemical_formula_weight 855.76
_space_group_crystal_system triclinic
_space_group_IT_number 2
_space_group_name_Hall '-P 1'
_space_group_name_H-M_alt 'P -1'
_atom_sites_solution_hydrogens geom
_audit_creation_method SHELXL-2016/6
_cell_angle_alpha 64.8392(12)
_cell_angle_beta 80.3426(11)
_cell_angle_gamma 86.1838(11)
_cell_formula_units_Z 8
_cell_length_a 11.54858(16)
_cell_length_b 30.1957(4)
_cell_length_c 32.8403(4)
_cell_measurement_reflns_used 44464
_cell_measurement_temperature 85(2)
_cell_measurement_theta_max 69.0580
_cell_measurement_theta_min 2.9430
_cell_volume 10218.4(3)
_computing_cell_refinement 'CrysAlisPro 1.171.38.41 (Rigaku OD, 2015)'
_computing_data_collection 'CrysAlisPro 1.171.38.41 (Rigaku OD, 2015)'
_computing_data_reduction 'CrysAlisPro 1.171.38.41 (Rigaku OD, 2015)'
_computing_molecular_graphics 'Bruker SHELXTL'
_computing_publication_material 'Bruker SHELXTL'
_computing_structure_refinement 'SHELXL-2016/6 (Sheldrick, 2016)'
_computing_structure_solution 'SHELXT (Sheldrick, 2014)'
_diffrn_ambient_temperature 85(2)
_diffrn_measured_fraction_theta_full 0.979
_diffrn_measured_fraction_theta_max 0.960
_diffrn_measurement_device_type 'Rigaku Saturn 944+ CCD'
_diffrn_measurement_method '\w scans'
_diffrn_radiation_type CuK\a
_diffrn_radiation_wavelength 1.54184
_diffrn_reflns_av_R_equivalents 0.0497
_diffrn_reflns_av_unetI/netI 0.0407
_diffrn_reflns_Laue_measured_fraction_full 0.979
_diffrn_reflns_Laue_measured_fraction_max 0.960
_diffrn_reflns_limit_h_max 12
_diffrn_reflns_limit_h_min -13
_diffrn_reflns_limit_k_max 36
_diffrn_reflns_limit_k_min -36
_diffrn_reflns_limit_l_max 39
_diffrn_reflns_limit_l_min -39
_diffrn_reflns_number 157862
_diffrn_reflns_point_group_measured_fraction_full 0.979
_diffrn_reflns_point_group_measured_fraction_max 0.960
_diffrn_reflns_theta_full 67.684
_diffrn_reflns_theta_max 69.764
_diffrn_reflns_theta_min 2.632
_diffrn_source 'micro-focus rotating anode'
_exptl_absorpt_coefficient_mu 0.928
_exptl_absorpt_correction_T_max 1.00000
_exptl_absorpt_correction_T_min 0.81717
_exptl_absorpt_correction_type multi-scan
_exptl_absorpt_process_details
; 
CrysAlisPro 1.171.38.41 (Rigaku Oxford Diffraction, 2015) 
Empirical absorption correction using spherical harmonics, 
 implemented in SCALE3 ABSPACK scaling algorithm. 
;
_exptl_crystal_colour orange
_exptl_crystal_density_diffrn 1.113
_exptl_crystal_description needle
_exptl_crystal_F_000 3688
_exptl_crystal_size_max 0.150
_exptl_crystal_size_mid 0.030
_exptl_crystal_size_min 0.020
_refine_diff_density_max 0.468
_refine_diff_density_min -0.584
_refine_diff_density_rms 0.050
_refine_ls_extinction_method none
_refine_ls_goodness_of_fit_ref 1.019
_refine_ls_hydrogen_treatment constr
_refine_ls_matrix_type full
_refine_ls_number_parameters 2232
_refine_ls_number_reflns 36992
_refine_ls_number_restraints 71
_refine_ls_restrained_S_all 1.018
_refine_ls_R_factor_all 0.0554
_refine_ls_R_factor_gt 0.0449
_refine_ls_shift/su_max 0.003
_refine_ls_shift/su_mean 0.000
_refine_ls_structure_factor_coef Fsqd
_refine_ls_weighting_details 'w=1/[\s^2^(Fo^2^)+(0.0612P)^2^+4.0643P] where P=(Fo^2^+2Fc^2^)/3'
_refine_ls_weighting_scheme calc
_refine_ls_wR_factor_gt 0.1174
_refine_ls_wR_factor_ref 0.1261
_reflns_Friedel_coverage 0.000
_reflns_number_gt 30671
_reflns_number_total 36992
_reflns_threshold_expression 'I > 2\s(I)'
_cod_data_source_file cs8b02187_si_002.cif
_cod_data_source_block ajn3257_sq
_cod_original_formula_sum 'C47.50 H70 N2 Ni O8'
_cod_database_code 4515670
_shelx_shelxl_version_number 2016/6
_shelx_space_group_comment
; 
The symmetry employed for this shelxl refinement is uniquely defined 
by the following loop, which should always be used as a source of 
symmetry information in preference to the above space-group names. 
They are only intended as comments. 
;
_shelx_estimated_absorpt_t_min 0.873
_shelx_estimated_absorpt_t_max 0.982

loop_
_space_group_symop_operation_xyz
'x, y, z'
'-x, -y, -z'

loop_
_atom_site_label
_atom_site_type_symbol
_atom_site_fract_x
_atom_site_fract_y
_atom_site_fract_z
_atom_site_U_iso_or_equiv
_atom_site_adp_type
_atom_site_occupancy
_atom_site_site_symmetry_order
_atom_site_calc_flag
_atom_site_refinement_flags_posn
_atom_site_refinement_flags_adp
_atom_site_refinement_flags_occupancy
_atom_site_disorder_assembly
_atom_site_disorder_group
Ni1 Ni 0.80249(3) 0.41283(2) 0.83111(2) 0.02183(7) Uani 1 1 d . . . . .
Ni2 Ni 0.31230(3) 0.90271(2) 0.83690(2) 0.02213(7) Uani 1 1 d . . . . .
Ni3 Ni 0.57594(3) 0.73152(2) 0.66270(2) 0.02248(8) Uani 1 1 d . . . . .
Ni4 Ni 0.07454(3) 0.22378(2) 0.67542(2) 0.02170(7) Uani 1 1 d . . . . .
O1 O 0.56158(12) 0.46828(5) 0.79102(4) 0.0298(3) Uani 1 1 d . . . . .
O2 O 0.55578(11) 0.49062(5) 0.84908(4) 0.0256(3) Uani 1 1 d . . . . .
O3 O 0.96595(12) 0.52258(5) 0.77949(4) 0.0328(3) Uani 1 1 d . . . . .
O4 O 0.96598(12) 0.51272(5) 0.71502(4) 0.0331(3) Uani 1 1 d . . . . .
O5 O 0.96293(14) 0.41053(5) 0.91274(5) 0.0390(3) Uani 1 1 d . . . . .
O6 O 0.84330(12) 0.47668(5) 0.89757(4) 0.0302(3) Uani 1 1 d . . . . .
O7 O 0.57748(12) 0.34526(5) 0.91186(4) 0.0296(3) Uani 1 1 d . . . . .
O8 O 0.70510(11) 0.28165(4) 0.93112(4) 0.0266(3) Uani 1 1 d . . . . .
O9 O 0.46932(13) 1.01343(5) 0.79001(5) 0.0341(3) Uani 1 1 d . . . . .
O10 O 0.46521(13) 1.00833(5) 0.72344(5) 0.0351(3) Uani 1 1 d . . . . .
O11 O 0.06653(12) 0.95616(5) 0.80287(4) 0.0313(3) Uani 1 1 d . . . . .
O12 O 0.06136(11) 0.97772(5) 0.86132(4) 0.0264(3) Uani 1 1 d . . . . .
O13 O 0.09689(12) 0.82857(5) 0.91732(4) 0.0301(3) Uani 1 1 d . . . . .
O14 O 0.22992(12) 0.76685(4) 0.93309(4) 0.0271(3) Uani 1 1 d . . . . .
O15 O 0.48872(13) 0.89714(5) 0.91074(5) 0.0366(3) Uani 1 1 d . . . . .
O16 O 0.35880(12) 0.95582(5) 0.91394(4) 0.0307(3) Uani 1 1 d . . . . .
O17 O 0.80585(13) 0.78876(5) 0.57800(5) 0.0359(3) Uani 1 1 d . . . . .
O18 O 0.80816(13) 0.72148(5) 0.56386(4) 0.0336(3) Uani 1 1 d . . . . .
O19 O 0.38493(13) 0.75160(6) 0.58612(5) 0.0392(3) Uani 1 1 d . . . . .
O20 O 0.37844(12) 0.82070(5) 0.59770(5) 0.0340(3) Uani 1 1 d . . . . .
O21 O 0.29378(12) 0.74429(5) 0.71333(4) 0.0315(3) Uani 1 1 d . . . . .
O22 O 0.35480(12) 0.68827(5) 0.77767(4) 0.0282(3) Uani 1 1 d . . . . .
O23 O 0.69283(14) 0.79935(6) 0.70532(5) 0.0424(4) Uani 1 1 d . . . . .
O24 O 0.6303(6) 0.85664(17) 0.64244(17) 0.0408(14) Uani 0.749(14) 1 d D . P A 1
C111 C 0.7257(5) 0.89017(19) 0.6371(3) 0.0599(16) Uani 0.749(14) 1 d D . P A 1
C112 C 0.7130(5) 0.9011(2) 0.6790(3) 0.0733(18) Uani 0.749(14) 1 d D . P A 1
H11J H 0.631087 0.909136 0.686759 0.110 Uiso 0.749(14) 1 calc R U P A 1
H11K H 0.763711 0.928779 0.672499 0.110 Uiso 0.749(14) 1 calc R U P A 1
H11L H 0.736058 0.872217 0.704714 0.110 Uiso 0.749(14) 1 calc R U P A 1
C113 C 0.6976(5) 0.93424(18) 0.5954(3) 0.097(3) Uani 0.749(14) 1 d D . P A 1
H11D H 0.702733 0.925185 0.569830 0.145 Uiso 0.749(14) 1 calc R U P A 1
H11E H 0.753885 0.960569 0.587601 0.145 Uiso 0.749(14) 1 calc R U P A 1
H11F H 0.617883 0.945467 0.601823 0.145 Uiso 0.749(14) 1 calc R U P A 1
C114 C 0.8434(7) 0.8688(4) 0.6277(4) 0.066(3) Uani 0.749(14) 1 d D . P A 1
H11G H 0.857510 0.839650 0.654876 0.100 Uiso 0.749(14) 1 calc R U P A 1
H11H H 0.905236 0.893107 0.619778 0.100 Uiso 0.749(14) 1 calc R U P A 1
H11I H 0.844043 0.859825 0.602285 0.100 Uiso 0.749(14) 1 calc R U P A 1
O24A O 0.6464(17) 0.8504(5) 0.6360(4) 0.044(4) Uani 0.251(14) 1 d D . P A 2
C11A C 0.7378(12) 0.8897(5) 0.6179(6) 0.040(4) Uani 0.251(14) 1 d D . P A 2
C12A C 0.7149(11) 0.9187(6) 0.6467(9) 0.069(6) Uani 0.251(14) 1 d D . P A 2
H12X H 0.630776 0.925630 0.651197 0.104 Uiso 0.251(14) 1 calc R U P A 2
H12Y H 0.759031 0.949579 0.631111 0.104 Uiso 0.251(14) 1 calc R U P A 2
H12Z H 0.740155 0.899573 0.676326 0.104 Uiso 0.251(14) 1 calc R U P A 2
C13A C 0.7271(14) 0.9199(5) 0.5679(7) 0.078(6) Uani 0.251(14) 1 d D . P A 2
H13X H 0.742384 0.899088 0.551455 0.117 Uiso 0.251(14) 1 calc R U P A 2
H13Y H 0.784429 0.946807 0.554638 0.117 Uiso 0.251(14) 1 calc R U P A 2
H13Z H 0.647654 0.933348 0.565406 0.117 Uiso 0.251(14) 1 calc R U P A 2
C14A C 0.8594(16) 0.8667(10) 0.6210(8) 0.035(4) Uani 0.251(14) 1 d D . P A 2
H14X H 0.868146 0.848038 0.653030 0.053 Uiso 0.251(14) 1 calc R U P A 2
H14Y H 0.919410 0.892554 0.606272 0.053 Uiso 0.251(14) 1 calc R U P A 2
H14Z H 0.868913 0.844833 0.605581 0.053 Uiso 0.251(14) 1 calc R U P A 2
O25 O 0.30671(13) 0.28009(5) 0.59174(4) 0.0333(3) Uani 1 1 d . . . . .
O26 O 0.30752(12) 0.21366(5) 0.57642(4) 0.0304(3) Uani 1 1 d . . . . .
O27 O -0.11450(13) 0.24413(5) 0.59803(5) 0.0359(3) Uani 1 1 d . . . . .
O28 O -0.12163(12) 0.31319(5) 0.60980(4) 0.0312(3) Uani 1 1 d . . . . .
O29 O -0.20965(12) 0.23754(5) 0.72604(4) 0.0314(3) Uani 1 1 d . . . . .
O30 O -0.14813(12) 0.18051(5) 0.78978(4) 0.0283(3) Uani 1 1 d . . . . .
O31 O 0.19063(13) 0.29085(5) 0.71875(5) 0.0358(3) Uani 1 1 d . . . . .
O32 O 0.13434(12) 0.34752(5) 0.65382(5) 0.0331(3) Uani 1 1 d . . . . .
N1 N 0.80791(14) 0.36510(5) 0.76698(5) 0.0236(3) Uani 1 1 d . . . . .
N2 N 0.94540(14) 0.33748(5) 0.80783(5) 0.0224(3) Uani 1 1 d . . . . .
N3 N 0.31823(14) 0.86316(5) 0.76670(5) 0.0238(3) Uani 1 1 d . . . . .
N4 N 0.45905(14) 0.83366(5) 0.80538(5) 0.0232(3) Uani 1 1 d . . . . .
N5 N 0.60767(14) 0.62399(5) 0.68819(5) 0.0240(3) Uani 1 1 d . . . . .
N6 N 0.69507(14) 0.64643(5) 0.72890(5) 0.0232(3) Uani 1 1 d . . . . .
N7 N 0.10619(14) 0.11623(5) 0.70076(5) 0.0238(3) Uani 1 1 d . . . . .
N8 N 0.19337(14) 0.13842(5) 0.74169(5) 0.0228(3) Uani 1 1 d . . . . .
C1 C 0.73962(17) 0.48041(6) 0.81258(6) 0.0243(4) Uani 1 1 d . . . . .
H1 H 0.769821 0.500890 0.825796 0.029 Uiso 1 1 calc R U . . .
C2 C 0.61106(17) 0.47827(6) 0.81584(6) 0.0245(4) Uani 1 1 d . . . . .
C3 C 0.42604(17) 0.49190(7) 0.85737(6) 0.0275(4) Uani 1 1 d . . . . .
C4 C 0.37680(19) 0.44142(7) 0.87073(7) 0.0362(5) Uani 1 1 d . . . . .
H4A H 0.387102 0.434237 0.843918 0.054 Uiso 1 1 calc R U . . .
H4B H 0.292999 0.440468 0.882835 0.054 Uiso 1 1 calc R U . . .
H4C H 0.418507 0.416948 0.894073 0.054 Uiso 1 1 calc R U . . .
C5 C 0.40231(18) 0.50658(7) 0.89692(6) 0.0321(4) Uani 1 1 d . . . . .
H5A H 0.436375 0.482237 0.922811 0.048 Uiso 1 1 calc R U . . .
H5B H 0.317352 0.508301 0.905787 0.048 Uiso 1 1 calc R U . . .
H5C H 0.437912 0.538662 0.887642 0.048 Uiso 1 1 calc R U . . .
C6 C 0.38031(18) 0.53050(7) 0.81561(6) 0.0316(4) Uani 1 1 d . . . . .
H6A H 0.419069 0.561882 0.806651 0.047 Uiso 1 1 calc R U . . .
H6B H 0.295288 0.533968 0.822806 0.047 Uiso 1 1 calc R U . . .
H6C H 0.397140 0.520468 0.790493 0.047 Uiso 1 1 calc R U . . .
C7 C 0.81173(17) 0.47748(6) 0.77447(6) 0.0252(4) Uani 1 1 d . . . . .
H7 H 0.769085 0.478155 0.750107 0.030 Uiso 1 1 calc R U . . .
C8 C 0.92211(17) 0.50572(6) 0.75813(6) 0.0272(4) Uani 1 1 d . . . . .
C9 C 1.06444(19) 0.54757(7) 0.68907(7) 0.0366(5) Uani 1 1 d . . . . .
C10 C 1.0275(2) 0.59828(7) 0.68524(7) 0.0361(5) Uani 1 1 d . . . . .
H10A H 0.951327 0.606333 0.674500 0.054 Uiso 1 1 calc R U . . .
H10B H 1.086388 0.622362 0.663598 0.054 Uiso 1 1 calc R U . . .
H10C H 1.021021 0.598844 0.715155 0.054 Uiso 1 1 calc R U . . .
C11 C 1.0783(2) 0.54641(9) 0.64259(8) 0.0533(7) Uani 1 1 d . . . . .
H11A H 1.095313 0.512912 0.645903 0.080 Uiso 1 1 calc R U . . .
H11B H 1.143171 0.568067 0.622260 0.080 Uiso 1 1 calc R U . . .
H11C H 1.005481 0.557484 0.629716 0.080 Uiso 1 1 calc R U . . .
C12 C 1.1745(2) 0.52999(8) 0.71040(8) 0.0472(6) Uani 1 1 d . . . . .
H12A H 1.163560 0.531393 0.740067 0.071 Uiso 1 1 calc R U . . .
H12B H 1.240854 0.550960 0.690493 0.071 Uiso 1 1 calc R U . . .
H12C H 1.190448 0.496189 0.714474 0.071 Uiso 1 1 calc R U . . .
C13 C 0.77205(17) 0.40823(6) 0.89434(6) 0.0249(4) Uani 1 1 d . . . . .
H13 H 0.691548 0.417566 0.904696 0.030 Uiso 1 1 calc R U . . .
C14 C 0.87174(18) 0.43059(7) 0.90239(6) 0.0272(4) Uani 1 1 d . . . . .
C15 C 0.9244(2) 0.50735(8) 0.90510(7) 0.0357(5) Uani 1 1 d . . . . .
C16 C 0.9280(3) 0.48722(10) 0.95532(8) 0.0553(7) Uani 1 1 d . . . . .
H16A H 0.847878 0.484319 0.971814 0.083 Uiso 1 1 calc R U . . .
H16B H 0.973786 0.509322 0.961406 0.083 Uiso 1 1 calc R U . . .
H16C H 0.964853 0.454893 0.965471 0.083 Uiso 1 1 calc R U . . .
C17 C 0.8640(2) 0.55728(9) 0.88747(10) 0.0540(6) Uani 1 1 d . . . . .
H17A H 0.861091 0.568683 0.854915 0.081 Uiso 1 1 calc R U . . .
H17B H 0.908414 0.580841 0.892147 0.081 Uiso 1 1 calc R U . . .
H17C H 0.783955 0.554255 0.904078 0.081 Uiso 1 1 calc R U . . .
C18 C 1.0445(2) 0.51106(9) 0.87723(8) 0.0422(5) Uani 1 1 d . . . . .
H18A H 1.085315 0.479769 0.889972 0.063 Uiso 1 1 calc R U . . .
H18B H 1.090080 0.536895 0.877968 0.063 Uiso 1 1 calc R U . . .
H18C H 1.036177 0.518935 0.845683 0.063 Uiso 1 1 calc R U . . .
C19 C 0.78420(17) 0.36047(7) 0.89651(5) 0.0247(4) Uani 1 1 d . . . . .
H19 H 0.857911 0.343083 0.906767 0.030 Uiso 1 1 calc R U . . .
C20 C 0.67755(17) 0.32976(6) 0.91283(5) 0.0248(4) Uani 1 1 d . . . . .
C21 C 0.61189(17) 0.24385(7) 0.95406(6) 0.0283(4) Uani 1 1 d . . . . .
C22 C 0.53901(18) 0.25086(7) 0.99402(6) 0.0316(4) Uani 1 1 d . . . . .
H22A H 0.591309 0.253439 1.013540 0.047 Uiso 1 1 calc R U . . .
H22B H 0.486049 0.222798 1.011658 0.047 Uiso 1 1 calc R U . . .
H22C H 0.492766 0.280858 0.982585 0.047 Uiso 1 1 calc R U . . .
C23 C 0.6809(2) 0.19649(7) 0.97164(7) 0.0364(5) Uani 1 1 d . . . . .
H23A H 0.726787 0.191784 0.945855 0.055 Uiso 1 1 calc R U . . .
H23B H 0.626305 0.168958 0.989122 0.055 Uiso 1 1 calc R U . . .
H23C H 0.733955 0.198228 0.991286 0.055 Uiso 1 1 calc R U . . .
C24 C 0.53863(19) 0.24431(8) 0.91960(6) 0.0344(5) Uani 1 1 d . . . . .
H24A H 0.495870 0.275256 0.908221 0.052 Uiso 1 1 calc R U . . .
H24B H 0.482497 0.217009 0.934178 0.052 Uiso 1 1 calc R U . . .
H24C H 0.590222 0.240956 0.894156 0.052 Uiso 1 1 calc R U . . .
C25 C 0.85491(16) 0.37049(6) 0.80033(5) 0.0229(4) Uani 1 1 d . . . . .
C26 C 0.95333(18) 0.31289(7) 0.78010(6) 0.0275(4) Uani 1 1 d . . . . .
H26 H 1.009291 0.288685 0.779166 0.033 Uiso 1 1 calc R U . . .
C27 C 0.86710(18) 0.32984(7) 0.75498(6) 0.0277(4) Uani 1 1 d . . . . .
H27 H 0.849551 0.319669 0.733004 0.033 Uiso 1 1 calc R U . . .
C28 C 0.71889(17) 0.39486(6) 0.74166(6) 0.0243(4) Uani 1 1 d . . . . .
C29 C 0.75586(17) 0.42943(7) 0.69696(6) 0.0267(4) Uani 1 1 d . . . . .
C30 C 0.67087(19) 0.45805(7) 0.67258(6) 0.0312(4) Uani 1 1 d . . . . .
H30 H 0.694477 0.482242 0.642594 0.037 Uiso 1 1 calc R U . . .
C31 C 0.55189(19) 0.45259(7) 0.69053(7) 0.0328(4) Uani 1 1 d . . . . .
C32 C 0.51911(18) 0.41658(7) 0.73416(7) 0.0300(4) Uani 1 1 d . . . . .
H32 H 0.438001 0.411673 0.746409 0.036 Uiso 1 1 calc R U . . .
C33 C 0.60073(17) 0.38751(7) 0.76051(6) 0.0263(4) Uani 1 1 d . . . . .
C34 C 0.88327(18) 0.43592(8) 0.67599(6) 0.0325(4) Uani 1 1 d . . . . .
H34A H 0.909442 0.407822 0.669335 0.049 Uiso 1 1 calc R U . . .
H34B H 0.930191 0.438221 0.697273 0.049 Uiso 1 1 calc R U . . .
H34C H 0.893201 0.465948 0.647694 0.049 Uiso 1 1 calc R U . . .
C35 C 0.4632(2) 0.48580(8) 0.66329(9) 0.0487(6) Uani 1 1 d . . . . .
H35A H 0.485975 0.519975 0.653282 0.073 Uiso 1 1 calc R U . . .
H35B H 0.385660 0.479673 0.682220 0.073 Uiso 1 1 calc R U . . .
H35C H 0.460252 0.479406 0.636622 0.073 Uiso 1 1 calc R U . . .
C36 C 0.56255(19) 0.35066(7) 0.80863(6) 0.0325(4) Uani 1 1 d . . . . .
H36A H 0.607465 0.320461 0.814305 0.049 Uiso 1 1 calc R U . . .
H36B H 0.478622 0.343586 0.813024 0.049 Uiso 1 1 calc R U . . .
H36C H 0.576713 0.363949 0.829892 0.049 Uiso 1 1 calc R U . . .
C37 C 1.02364(16) 0.32739(6) 0.84038(6) 0.0230(4) Uani 1 1 d . . . . .
C38 C 1.02081(17) 0.28036(7) 0.87633(6) 0.0253(4) Uani 1 1 d . . . . .
C39 C 1.09592(17) 0.27117(7) 0.90781(6) 0.0291(4) Uani 1 1 d . . . . .
H39 H 1.094244 0.239773 0.932590 0.035 Uiso 1 1 calc R U . . .
C40 C 1.17373(18) 0.30634(8) 0.90439(6) 0.0312(4) Uani 1 1 d . . . . .
C41 C 1.17688(18) 0.35141(7) 0.86751(6) 0.0313(4) Uani 1 1 d . . . . .
H41 H 1.231329 0.375350 0.864301 0.038 Uiso 1 1 calc R U . . .
C42 C 1.10331(17) 0.36305(7) 0.83491(6) 0.0274(4) Uani 1 1 d . . . . .
C43 C 0.93804(18) 0.24133(7) 0.88142(6) 0.0308(4) Uani 1 1 d . . . . .
H43A H 0.969267 0.226965 0.860112 0.046 Uiso 1 1 calc R U . . .
H43B H 0.861060 0.255772 0.874806 0.046 Uiso 1 1 calc R U . . .
H43C H 0.929837 0.215796 0.912660 0.046 Uiso 1 1 calc R U . . .
C44 C 1.2491(2) 0.29673(9) 0.94040(7) 0.0429(5) Uani 1 1 d . . . . .
H44A H 1.318929 0.317833 0.927068 0.064 Uiso 1 1 calc R U . . .
H44B H 1.273269 0.262367 0.952505 0.064 Uiso 1 1 calc R U . . .
H44C H 1.204302 0.303730 0.965087 0.064 Uiso 1 1 calc R U . . .
C45 C 1.1119(2) 0.41295(7) 0.79610(7) 0.0361(5) Uani 1 1 d . . . . .
H45A H 1.069422 0.436491 0.806343 0.054 Uiso 1 1 calc R U . . .
H45B H 1.077228 0.412196 0.771130 0.054 Uiso 1 1 calc R U . . .
H45C H 1.194614 0.422775 0.785465 0.054 Uiso 1 1 calc R U . . .
C46 C 0.31488(17) 0.96951(6) 0.78349(6) 0.0256(4) Uani 1 1 d . . . . .
H46 H 0.270327 0.971836 0.759048 0.031 Uiso 1 1 calc R U . . .
C47 C 0.42430(18) 0.99836(7) 0.76758(6) 0.0286(4) Uani 1 1 d . . . . .
C48 C 0.56261(19) 1.04403(7) 0.69842(7) 0.0380(5) Uani 1 1 d . . . . .
C49 C 0.6733(2) 1.02559(8) 0.71841(10) 0.0539(7) Uani 1 1 d . . . . .
H49A H 0.663741 1.024842 0.748919 0.081 Uiso 1 1 calc R U . . .
H49B H 0.738833 1.047367 0.698930 0.081 Uiso 1 1 calc R U . . .
H49C H 0.689672 0.992507 0.720442 0.081 Uiso 1 1 calc R U . . .
C50 C 0.52485(19) 1.09344(7) 0.69760(7) 0.0353(5) Uani 1 1 d . . . . .
H50A H 0.448602 1.102142 0.686975 0.053 Uiso 1 1 calc R U . . .
H50B H 0.583381 1.118277 0.676946 0.053 Uiso 1 1 calc R U . . .
H50C H 0.518159 1.091844 0.728341 0.053 Uiso 1 1 calc R U . . .
C51 C 0.5743(3) 1.04601(9) 0.65075(8) 0.0579(7) Uani 1 1 d . . . . .
H51A H 0.595180 1.013548 0.651900 0.087 Uiso 1 1 calc R U . . .
H51B H 0.635880 1.069578 0.630475 0.087 Uiso 1 1 calc R U . . .
H51C H 0.499498 1.056185 0.639212 0.087 Uiso 1 1 calc R U . . .
C52 C 0.24514(17) 0.96923(6) 0.82358(6) 0.0243(4) Uani 1 1 d . . . . .
H52 H 0.275464 0.988299 0.838145 0.029 Uiso 1 1 calc R U . . .
C53 C 0.11658(17) 0.96597(6) 0.82770(6) 0.0257(4) Uani 1 1 d . . . . .
C54 C -0.06844(17) 0.97805(7) 0.86999(6) 0.0295(4) Uani 1 1 d . . . . .
C55 C -0.11694(19) 1.01511(8) 0.82812(7) 0.0355(5) Uani 1 1 d . . . . .
H55A H -0.075820 1.046439 0.816853 0.053 Uiso 1 1 calc R U . . .
H55B H -0.201064 1.019642 0.836281 0.053 Uiso 1 1 calc R U . . .
H55C H -0.105126 1.003089 0.804322 0.053 Uiso 1 1 calc R U . . .
C56 C -0.09259(19) 0.99463(8) 0.90832(7) 0.0346(4) Uani 1 1 d . . . . .
H56A H -0.054887 0.972118 0.934031 0.052 Uiso 1 1 calc R U . . .
H56B H -0.177521 0.994749 0.918137 0.052 Uiso 1 1 calc R U . . .
H56C H -0.060924 1.027696 0.897500 0.052 Uiso 1 1 calc R U . . .
C57 C -0.1145(2) 0.92659(8) 0.88586(8) 0.0415(5) Uani 1 1 d . . . . .
H57A H -0.099649 0.916951 0.860477 0.062 Uiso 1 1 calc R U . . .
H57B H -0.199112 0.925607 0.896594 0.062 Uiso 1 1 calc R U . . .
H57C H -0.074350 0.903935 0.910757 0.062 Uiso 1 1 calc R U . . .
C58 C 0.30267(17) 0.84653(6) 0.90013(5) 0.0248(4) Uani 1 1 d . . . . .
H58 H 0.378440 0.829558 0.908093 0.030 Uiso 1 1 calc R U . . .
C59 C 0.19784(18) 0.81459(7) 0.91666(5) 0.0254(4) Uani 1 1 d . . . . .
C60 C 0.14029(18) 0.72749(7) 0.95547(6) 0.0296(4) Uani 1 1 d . . . . .
C61 C 0.06298(19) 0.73296(7) 0.99539(6) 0.0332(4) Uani 1 1 d . . . . .
H61A H 0.112484 0.738504 1.014293 0.050 Uiso 1 1 calc R U . . .
H61B H 0.016387 0.703067 1.013676 0.050 Uiso 1 1 calc R U . . .
H61C H 0.010265 0.760846 0.983910 0.050 Uiso 1 1 calc R U . . .
C62 C 0.2132(2) 0.68137(7) 0.97306(7) 0.0367(5) Uani 1 1 d . . . . .
H62A H 0.262987 0.677829 0.947359 0.055 Uiso 1 1 calc R U . . .
H62B H 0.160916 0.652898 0.989583 0.055 Uiso 1 1 calc R U . . .
H62C H 0.262722 0.683605 0.993610 0.055 Uiso 1 1 calc R U . . .
C63 C 0.0716(2) 0.72718(8) 0.92006(7) 0.0368(5) Uani 1 1 d . . . . .
H63A H 0.028186 0.757893 0.907971 0.055 Uiso 1 1 calc R U . . .
H63B H 0.016147 0.699615 0.934139 0.055 Uiso 1 1 calc R U . . .
H63C H 0.125938 0.723828 0.895216 0.055 Uiso 1 1 calc R U . . .
C64 C 0.28879(17) 0.89267(7) 0.90172(6) 0.0254(4) Uani 1 1 d . . . . .
H64 H 0.209264 0.900323 0.914588 0.031 Uiso 1 1 calc R U . . .
C65 C 0.39119(18) 0.91427(7) 0.90879(6) 0.0286(4) Uani 1 1 d . . . . .
C66 C 0.4432(2) 0.98279(8) 0.92423(7) 0.0366(5) Uani 1 1 d . . . . .
C67 C 0.4770(3) 0.95093(10) 0.97084(8) 0.0517(6) Uani 1 1 d . . . . .
H67A H 0.405853 0.940502 0.993586 0.078 Uiso 1 1 calc R U . . .
H67B H 0.527509 0.969703 0.979029 0.078 Uiso 1 1 calc R U . . .
H67C H 0.519345 0.922070 0.969912 0.078 Uiso 1 1 calc R U . . .
C68 C 0.3713(2) 1.02589(9) 0.92537(10) 0.0534(6) Uani 1 1 d . . . . .
H68A H 0.350648 1.045965 0.895098 0.080 Uiso 1 1 calc R U . . .
H68B H 0.417091 1.045581 0.934270 0.080 Uiso 1 1 calc R U . . .
H68C H 0.299388 1.014139 0.947474 0.080 Uiso 1 1 calc R U . . .
C69 C 0.5491(2) 0.99946(9) 0.88701(8) 0.0451(5) Uani 1 1 d . . . . .
H69A H 0.596313 0.970972 0.887832 0.068 Uiso 1 1 calc R U . . .
H69B H 0.596805 1.021945 0.891860 0.068 Uiso 1 1 calc R U . . .
H69C H 0.522724 1.016231 0.857308 0.068 Uiso 1 1 calc R U . . .
C70 C 0.36577(16) 0.86499(6) 0.80147(5) 0.0232(4) Uani 1 1 d . . . . .
C71 C 0.38022(18) 0.83160(7) 0.75013(6) 0.0290(4) Uani 1 1 d . . . . .
H71 H 0.362871 0.824212 0.726418 0.035 Uiso 1 1 calc R U . . .
C72 C 0.46857(18) 0.81372(7) 0.77387(6) 0.0283(4) Uani 1 1 d . . . . .
H72 H 0.526936 0.791551 0.769981 0.034 Uiso 1 1 calc R U . . .
C73 C 0.22376(17) 0.89201(6) 0.74473(6) 0.0254(4) Uani 1 1 d . . . . .
C74 C 0.25289(18) 0.92881(7) 0.70027(6) 0.0281(4) Uani 1 1 d . . . . .
C75 C 0.1618(2) 0.95633(7) 0.67898(7) 0.0336(4) Uani 1 1 d . . . . .
H75 H 0.179772 0.981925 0.649323 0.040 Uiso 1 1 calc R U . . .
C76 C 0.0453(2) 0.94778(8) 0.69954(7) 0.0355(5) Uani 1 1 d . . . . .
C77 C 0.02019(18) 0.90964(7) 0.74279(7) 0.0316(4) Uani 1 1 d . . . . .
H77 H -0.059476 0.902598 0.756682 0.038 Uiso 1 1 calc R U . . .
C78 C 0.10781(17) 0.88163(7) 0.76618(6) 0.0270(4) Uani 1 1 d . . . . .
C79 C 0.37765(19) 0.93901(8) 0.67662(6) 0.0340(4) Uani 1 1 d . . . . .
H79A H 0.403993 0.913707 0.665934 0.051 Uiso 1 1 calc R U . . .
H79B H 0.427964 0.938870 0.697914 0.051 Uiso 1 1 calc R U . . .
H79C H 0.382425 0.971099 0.650565 0.051 Uiso 1 1 calc R U . . .
C80 C -0.0500(2) 0.98027(10) 0.67620(10) 0.0547(6) Uani 1 1 d . . . . .
H80A H -0.043244 1.012735 0.675594 0.082 Uiso 1 1 calc R U . . .
H80B H -0.126867 0.966029 0.692838 0.082 Uiso 1 1 calc R U . . .
H80C H -0.041878 0.983231 0.644959 0.082 Uiso 1 1 calc R U . . .
C81 C 0.07752(19) 0.84320(7) 0.81395(6) 0.0320(4) Uani 1 1 d . . . . .
H81A H 0.094753 0.855640 0.835424 0.048 Uiso 1 1 calc R U . . .
H81B H 0.124228 0.813821 0.817549 0.048 Uiso 1 1 calc R U . . .
H81C H -0.006204 0.835038 0.820071 0.048 Uiso 1 1 calc R U . . .
C82 C 0.53871(16) 0.82014(6) 0.83791(6) 0.0239(4) Uani 1 1 d . . . . .
C83 C 0.53826(17) 0.77123(7) 0.87028(6) 0.0259(4) Uani 1 1 d . . . . .
C84 C 0.61601(18) 0.75816(7) 0.90128(6) 0.0307(4) Uani 1 1 d . . . . .
H84 H 0.616263 0.725322 0.923581 0.037 Uiso 1 1 calc R U . . .
C85 C 0.69413(18) 0.79190(8) 0.90071(6) 0.0323(4) Uani 1 1 d . . . . .
C86 C 0.69404(18) 0.83928(8) 0.86750(7) 0.0321(4) Uani 1 1 d . . . . .
H86 H 0.747874 0.862289 0.866528 0.039 Uiso 1 1 calc R U . . .
C87 C 0.61806(17) 0.85452(7) 0.83543(6) 0.0274(4) Uani 1 1 d . . . . .
C88 C 0.45567(18) 0.73381(7) 0.87204(6) 0.0309(4) Uani 1 1 d . . . . .
H88A H 0.480234 0.725898 0.845861 0.046 Uiso 1 1 calc R U . . .
H88B H 0.375835 0.747027 0.871124 0.046 Uiso 1 1 calc R U . . .
H88C H 0.457103 0.704115 0.900275 0.046 Uiso 1 1 calc R U . . .
C89 C 0.7750(2) 0.77772(10) 0.93573(8) 0.0465(6) Uani 1 1 d . . . . .
H89A H 0.845854 0.798222 0.922652 0.070 Uiso 1 1 calc R U . . .
H89B H 0.796932 0.743274 0.944984 0.070 Uiso 1 1 calc R U . . .
H89C H 0.734899 0.782445 0.962349 0.070 Uiso 1 1 calc R U . . .
C90 C 0.6225(2) 0.90645(7) 0.80035(7) 0.0366(5) Uani 1 1 d . . . . .
H90A H 0.593020 0.908131 0.773430 0.055 Uiso 1 1 calc R U . . .
H90B H 0.703782 0.918379 0.791716 0.055 Uiso 1 1 calc R U . . .
H90C H 0.573557 0.926818 0.812947 0.055 Uiso 1 1 calc R U . . .
C91 C 0.63039(18) 0.74160(7) 0.59715(6) 0.0281(4) Uani 1 1 d . . . . .
H91 H 0.595757 0.718895 0.587364 0.034 Uiso 1 1 calc R U . . .
C92 C 0.75612(18) 0.75373(7) 0.57974(6) 0.0295(4) Uani 1 1 d . . . . .
C93 C 0.92606(19) 0.73211(8) 0.53553(6) 0.0363(5) Uani 1 1 d . . . . .
C94 C 0.9422(2) 0.69078(9) 0.52060(9) 0.0538(7) Uani 1 1 d . . . . .
H94A H 0.944489 0.659549 0.547307 0.081 Uiso 1 1 calc R U . . .
H94B H 1.016074 0.695558 0.499534 0.081 Uiso 1 1 calc R U . . .
H94C H 0.876564 0.690477 0.505294 0.081 Uiso 1 1 calc R U . . .
C95 C 1.0183(2) 0.73094(11) 0.56370(8) 0.0518(6) Uani 1 1 d . . . . .
H95A H 1.004824 0.757867 0.573077 0.078 Uiso 1 1 calc R U . . .
H95B H 1.096450 0.734495 0.545491 0.078 Uiso 1 1 calc R U . . .
H95C H 1.013431 0.699698 0.590761 0.078 Uiso 1 1 calc R U . . .
C96 C 0.9238(2) 0.78064(8) 0.49425(6) 0.0403(5) Uani 1 1 d . . . . .
H96A H 0.855300 0.781535 0.479872 0.060 Uiso 1 1 calc R U . . .
H96B H 0.995640 0.784277 0.472429 0.060 Uiso 1 1 calc R U . . .
H96C H 0.918851 0.807437 0.503808 0.060 Uiso 1 1 calc R U . . .
C97 C 0.55681(18) 0.77981(7) 0.60003(6) 0.0275(4) Uani 1 1 d . . . . .
H97 H 0.595731 0.812315 0.589195 0.033 Uiso 1 1 calc R U . . .
C98 C 0.43245(18) 0.78111(7) 0.59409(6) 0.0295(4) Uani 1 1 d . . . . .
C99 C 0.2547(2) 0.83226(9) 0.59162(7) 0.0422(5) Uani 1 1 d . . . . .
C100 C 0.1725(2) 0.79033(10) 0.62291(7) 0.0466(6) Uani 1 1 d . . . . .
H10M H 0.186529 0.763170 0.613860 0.070 Uiso 1 1 calc R U . . .
H10N H 0.090971 0.801246 0.620796 0.070 Uiso 1 1 calc R U . . .
H10O H 0.186601 0.779402 0.654331 0.070 Uiso 1 1 calc R U . . .
C101 C 0.2328(3) 0.87514(12) 0.60486(14) 0.0725(9) Uani 1 1 d . . . . .
H10S H 0.241197 0.864154 0.636916 0.109 Uiso 1 1 calc R U . . .
H10T H 0.153209 0.887581 0.600425 0.109 Uiso 1 1 calc R U . . .
H10U H 0.290034 0.901219 0.585750 0.109 Uiso 1 1 calc R U . . .
C102 C 0.2443(2) 0.84726(12) 0.54212(8) 0.0601(7) Uani 1 1 d . . . . .
H10P H 0.299603 0.873998 0.522724 0.090 Uiso 1 1 calc R U . . .
H10Q H 0.164019 0.858244 0.537090 0.090 Uiso 1 1 calc R U . . .
H10R H 0.262490 0.819249 0.534514 0.090 Uiso 1 1 calc R U . . .
C103 C 0.49690(17) 0.73915(7) 0.71959(6) 0.0257(4) Uani 1 1 d . . . . .
H103 H 0.546160 0.730758 0.744161 0.031 Uiso 1 1 calc R U . . .
C104 C 0.37216(18) 0.72472(7) 0.73505(6) 0.0265(4) Uani 1 1 d . . . . .
C105 C 0.23362(18) 0.67574(7) 0.80287(6) 0.0297(4) Uani 1 1 d . . . . .
C106 C 0.2555(2) 0.63979(8) 0.85026(6) 0.0360(5) Uani 1 1 d . . . . .
H10G H 0.298549 0.611471 0.848392 0.054 Uiso 1 1 calc R U . . .
H10H H 0.180089 0.628896 0.870283 0.054 Uiso 1 1 calc R U . . .
H10I H 0.301775 0.655891 0.862574 0.054 Uiso 1 1 calc R U . . .
C107 C 0.16509(19) 0.65165(8) 0.78211(7) 0.0359(5) Uani 1 1 d . . . . .
H10J H 0.155804 0.674910 0.751100 0.054 Uiso 1 1 calc R U . . .
H10K H 0.087507 0.641652 0.800611 0.054 Uiso 1 1 calc R U . . .
H10L H 0.207666 0.622824 0.781212 0.054 Uiso 1 1 calc R U . . .
C108 C 0.1731(2) 0.72125(8) 0.80482(7) 0.0357(5) Uani 1 1 d . . . . .
H10D H 0.225029 0.738006 0.814548 0.054 Uiso 1 1 calc R U . . .
H10E H 0.100026 0.711797 0.826596 0.054 Uiso 1 1 calc R U . . .
H10F H 0.155120 0.743258 0.774582 0.054 Uiso 1 1 calc R U . . .
C109 C 0.52191(18) 0.78470(7) 0.68163(6) 0.0267(4) Uani 1 1 d . . . . .
H109 H 0.453020 0.804177 0.668590 0.032 Uiso 1 1 calc R U . . .
C110 C 0.62611(18) 0.81257(7) 0.67776(7) 0.0313(4) Uani 1 1 d D . . . .
C115 C 0.62997(16) 0.66467(6) 0.69411(5) 0.0231(4) Uani 1 1 d . . . . .
C116 C 0.65580(17) 0.58197(7) 0.71871(6) 0.0271(4) Uani 1 1 d . . . . .
H116 H 0.650390 0.549616 0.721234 0.033 Uiso 1 1 calc R U . . .
C117 C 0.71152(18) 0.59631(6) 0.74392(6) 0.0268(4) Uani 1 1 d . . . . .
H117 H 0.754070 0.576003 0.767543 0.032 Uiso 1 1 calc R U . . .
C118 C 0.54935(18) 0.62312(6) 0.65293(6) 0.0260(4) Uani 1 1 d . . . . .
C119 C 0.43083(18) 0.63296(7) 0.65311(6) 0.0281(4) Uani 1 1 d . . . . .
C120 C 0.3790(2) 0.63199(7) 0.61799(6) 0.0330(4) Uani 1 1 d . . . . .
H120 H 0.297787 0.639243 0.617373 0.040 Uiso 1 1 calc R U . . .
C121 C 0.4432(2) 0.62068(8) 0.58399(6) 0.0380(5) Uani 1 1 d . . . . .
C122 C 0.5616(2) 0.61071(8) 0.58509(6) 0.0366(5) Uani 1 1 d . . . . .
H122 H 0.606174 0.603208 0.561766 0.044 Uiso 1 1 calc R U . . .
C123 C 0.61770(19) 0.61131(7) 0.61920(6) 0.0304(4) Uani 1 1 d . . . . .
C124 C 0.35659(18) 0.64539(8) 0.68906(7) 0.0330(4) Uani 1 1 d . . . . .
H12G H 0.392300 0.631606 0.716921 0.050 Uiso 1 1 calc R U . . .
H12H H 0.277589 0.631646 0.695509 0.050 Uiso 1 1 calc R U . . .
H12I H 0.351536 0.681025 0.678161 0.050 Uiso 1 1 calc R U . . .
C125 C 0.3835(3) 0.61952(11) 0.54691(7) 0.0554(7) Uani 1 1 d . . . . .
H12J H 0.441605 0.625819 0.519618 0.083 Uiso 1 1 calc R U . . .
H12K H 0.322613 0.644719 0.539710 0.083 Uiso 1 1 calc R U . . .
H12L H 0.347479 0.587285 0.557341 0.083 Uiso 1 1 calc R U . . .
C126 C 0.74646(19) 0.60058(8) 0.61887(7) 0.0361(5) Uani 1 1 d . . . . .
H12D H 0.757526 0.568854 0.643946 0.054 Uiso 1 1 calc R U . . .
H12E H 0.785223 0.626229 0.622609 0.054 Uiso 1 1 calc R U . . .
H12F H 0.780774 0.599661 0.589854 0.054 Uiso 1 1 calc R U . . .
C127 C 0.74236(17) 0.67320(6) 0.74990(6) 0.0241(4) Uani 1 1 d . . . . .
C128 C 0.83639(17) 0.70479(7) 0.72639(6) 0.0259(4) Uani 1 1 d . . . . .
C129 C 0.87813(18) 0.73047(7) 0.74791(7) 0.0302(4) Uani 1 1 d . . . . .
H129 H 0.943331 0.751974 0.732504 0.036 Uiso 1 1 calc R U . . .
C130 C 0.82719(18) 0.72546(8) 0.79103(7) 0.0322(4) Uani 1 1 d . . . . .
C131 C 0.73655(18) 0.69158(7) 0.81423(6) 0.0306(4) Uani 1 1 d . . . . .
H131 H 0.703456 0.686765 0.844321 0.037 Uiso 1 1 calc R U . . .
C132 C 0.69278(17) 0.66453(7) 0.79485(6) 0.0268(4) Uani 1 1 d . . . . .
C133 C 0.89214(18) 0.71387(7) 0.67878(6) 0.0305(4) Uani 1 1 d . . . . .
H13D H 0.870124 0.687508 0.671609 0.046 Uiso 1 1 calc R U . . .
H13E H 0.977755 0.714805 0.676392 0.046 Uiso 1 1 calc R U . . .
H13F H 0.864911 0.745230 0.657278 0.046 Uiso 1 1 calc R U . . .
C134 C 0.8644(2) 0.75757(10) 0.81127(9) 0.0449(6) Uani 1 1 d . . . . .
H13G H 0.935574 0.775778 0.792449 0.067 Uiso 1 1 calc R U . . .
H13H H 0.880502 0.737214 0.842185 0.067 Uiso 1 1 calc R U . . .
H13I H 0.801406 0.780625 0.812361 0.067 Uiso 1 1 calc R U . . .
C135 C 0.59451(18) 0.62836(7) 0.82108(6) 0.0307(4) Uani 1 1 d . . . . .
H13A H 0.625242 0.595031 0.830164 0.046 Uiso 1 1 calc R U . . .
H13B H 0.534089 0.633331 0.801878 0.046 Uiso 1 1 calc R U . . .
H13C H 0.560148 0.633133 0.848304 0.046 Uiso 1 1 calc R U . . .
C136 C 0.13009(17) 0.23394(7) 0.61007(5) 0.0255(4) Uani 1 1 d . . . . .
H136 H 0.095373 0.211313 0.600225 0.031 Uiso 1 1 calc R U . . .
C137 C 0.25616(18) 0.24552(7) 0.59290(5) 0.0273(4) Uani 1 1 d . . . . .
C138 C 0.42553(19) 0.22393(7) 0.54824(6) 0.0334(4) Uani 1 1 d . . . . .
C139 C 0.5178(2) 0.22183(10) 0.57685(7) 0.0454(6) Uani 1 1 d . . . . .
H13J H 0.505285 0.248664 0.586377 0.068 Uiso 1 1 calc R U . . .
H13K H 0.596069 0.224970 0.558841 0.068 Uiso 1 1 calc R U . . .
H13L H 0.511644 0.190484 0.603823 0.068 Uiso 1 1 calc R U . . .
C140 C 0.4407(2) 0.18296(9) 0.53269(8) 0.0472(6) Uani 1 1 d . . . . .
H14G H 0.443448 0.151514 0.559120 0.071 Uiso 1 1 calc R U . . .
H14H H 0.514117 0.187949 0.511332 0.071 Uiso 1 1 calc R U . . .
H14I H 0.374470 0.182942 0.517556 0.071 Uiso 1 1 calc R U . . .
C141 C 0.4242(2) 0.27294(8) 0.50741(6) 0.0376(5) Uani 1 1 d . . . . .
H14A H 0.355453 0.274542 0.492948 0.056 Uiso 1 1 calc R U . . .
H14B H 0.495885 0.276547 0.485496 0.056 Uiso 1 1 calc R U . . .
H14C H 0.420450 0.299354 0.517434 0.056 Uiso 1 1 calc R U . . .
C142 C 0.05669(17) 0.27227(7) 0.61257(5) 0.0254(4) Uani 1 1 d . . . . .
H142 H 0.095700 0.304733 0.601841 0.031 Uiso 1 1 calc R U . . .
C143 C -0.06784(18) 0.27359(7) 0.60622(6) 0.0274(4) Uani 1 1 d . . . . .
C144 C -0.24497(19) 0.32482(8) 0.60334(7) 0.0368(5) Uani 1 1 d . . . . .
C145 C -0.2550(2) 0.33972(11) 0.55377(8) 0.0533(6) Uani 1 1 d . . . . .
H14J H -0.198256 0.365912 0.534374 0.080 Uiso 1 1 calc R U . . .
H14K H -0.334638 0.351433 0.548464 0.080 Uiso 1 1 calc R U . . .
H14L H -0.238408 0.311464 0.546435 0.080 Uiso 1 1 calc R U . . .
C146 C -0.2674(3) 0.36761(11) 0.61653(12) 0.0613(7) Uani 1 1 d . . . . .
H14M H -0.258104 0.356797 0.648470 0.092 Uiso 1 1 calc R U . . .
H14N H -0.347546 0.379620 0.612479 0.092 Uiso 1 1 calc R U . . .
H14O H -0.211168 0.393968 0.597135 0.092 Uiso 1 1 calc R U . . .
C147 C -0.3279(2) 0.28288(9) 0.63466(7) 0.0424(5) Uani 1 1 d . . . . .
H14D H -0.314919 0.255912 0.625316 0.064 Uiso 1 1 calc R U . . .
H14E H -0.409271 0.294073 0.632848 0.064 Uiso 1 1 calc R U . . .
H14F H -0.313053 0.271559 0.666044 0.064 Uiso 1 1 calc R U . . .
C148 C -0.00608(17) 0.23163(6) 0.73214(6) 0.0246(4) Uani 1 1 d . . . . .
H148 H 0.042676 0.223294 0.756858 0.030 Uiso 1 1 calc R U . . .
C149 C -0.13119(18) 0.21758(6) 0.74744(6) 0.0256(4) Uani 1 1 d . . . . .
C150 C -0.26891(18) 0.16711(7) 0.81503(6) 0.0319(4) Uani 1 1 d . . . . .
C151 C -0.3368(2) 0.14376(8) 0.79349(7) 0.0384(5) Uani 1 1 d . . . . .
H15A H -0.345344 0.167418 0.762528 0.058 Uiso 1 1 calc R U . . .
H15B H -0.414763 0.133728 0.811678 0.058 Uiso 1 1 calc R U . . .
H15C H -0.294337 0.115019 0.792334 0.058 Uiso 1 1 calc R U . . .
C152 C -0.2459(2) 0.13027(9) 0.86174(7) 0.0435(5) Uani 1 1 d . . . . .
H15D H -0.201978 0.102533 0.858924 0.065 Uiso 1 1 calc R U . . .
H15E H -0.320845 0.118602 0.881832 0.065 Uiso 1 1 calc R U . . .
H15F H -0.199924 0.145894 0.874597 0.065 Uiso 1 1 calc R U . . .
C153 C -0.33079(19) 0.21182(8) 0.81834(7) 0.0380(5) Uani 1 1 d . . . . .
H15G H -0.278964 0.228450 0.828243 0.057 Uiso 1 1 calc R U . . .
H15H H -0.403112 0.201559 0.840444 0.057 Uiso 1 1 calc R U . . .
H15I H -0.350158 0.234260 0.788448 0.057 Uiso 1 1 calc R U . . .
C154 C 0.01994(17) 0.27707(7) 0.69407(6) 0.0245(4) Uani 1 1 d . . . . .
H154 H -0.048279 0.296811 0.680689 0.029 Uiso 1 1 calc R U . . .
C155 C 0.12493(17) 0.30446(7) 0.69084(6) 0.0274(4) Uani 1 1 d . . . . .
C156 C 0.2297(2) 0.38182(8) 0.64630(9) 0.0439(5) Uani 1 1 d . . . . .
C157 C 0.3491(2) 0.35958(9) 0.63936(10) 0.0522(6) Uani 1 1 d . . . . .
H15J H 0.363621 0.332897 0.668191 0.078 Uiso 1 1 calc R U . . .
H15K H 0.410113 0.384727 0.629008 0.078 Uiso 1 1 calc R U . . .
H15L H 0.350535 0.346772 0.616419 0.078 Uiso 1 1 calc R U . . .
C158 C 0.2055(3) 0.42464(9) 0.60300(10) 0.0639(8) Uani 1 1 d . . . . .
H15M H 0.213595 0.414132 0.578245 0.096 Uiso 1 1 calc R U . . .
H15N H 0.261883 0.451013 0.595005 0.096 Uiso 1 1 calc R U . . .
H15O H 0.125561 0.436477 0.607739 0.096 Uiso 1 1 calc R U . . .
C159 C 0.2149(2) 0.39670(9) 0.68589(10) 0.0517(6) Uani 1 1 d . . . . .
H15P H 0.133520 0.406635 0.691623 0.078 Uiso 1 1 calc R U . . .
H15Q H 0.267842 0.424118 0.678213 0.078 Uiso 1 1 calc R U . . .
H15R H 0.233990 0.368901 0.713242 0.078 Uiso 1 1 calc R U . . .
C160 C 0.12860(16) 0.15676(6) 0.70683(5) 0.0222(4) Uani 1 1 d . . . . .
C161 C 0.15412(18) 0.07418(7) 0.73133(6) 0.0277(4) Uani 1 1 d . . . . .
H161 H 0.148824 0.041871 0.733748 0.033 Uiso 1 1 calc R U . . .
C162 C 0.20936(18) 0.08829(6) 0.75676(6) 0.0269(4) Uani 1 1 d . . . . .
H162 H 0.251364 0.067871 0.780525 0.032 Uiso 1 1 calc R U . . .
C163 C 0.04808(18) 0.11553(6) 0.66542(6) 0.0262(4) Uani 1 1 d . . . . .
C164 C -0.07031(18) 0.12621(7) 0.66514(6) 0.0277(4) Uani 1 1 d . . . . .
C165 C -0.1212(2) 0.12557(7) 0.62984(6) 0.0329(4) Uani 1 1 d . . . . .
H165 H -0.201989 0.133446 0.628851 0.039 Uiso 1 1 calc R U . . .
C166 C -0.0574(2) 0.11375(8) 0.59601(6) 0.0384(5) Uani 1 1 d . . . . .
C167 C 0.0607(2) 0.10300(8) 0.59758(6) 0.0388(5) Uani 1 1 d . . . . .
H167 H 0.105102 0.095067 0.574507 0.047 Uiso 1 1 calc R U . . .
C168 C 0.11653(19) 0.10344(7) 0.63186(6) 0.0312(4) Uani 1 1 d . . . . .
C169 C -0.14422(18) 0.13883(8) 0.70088(7) 0.0334(4) Uani 1 1 d . . . . .
H16D H -0.108553 0.125098 0.728754 0.050 Uiso 1 1 calc R U . . .
H16E H -0.223309 0.125143 0.707363 0.050 Uiso 1 1 calc R U . . .
H16F H -0.149074 0.174475 0.689874 0.050 Uiso 1 1 calc R U . . .
C170 C -0.1168(3) 0.11276(11) 0.55894(8) 0.0564(7) Uani 1 1 d . . . . .
H17M H -0.058541 0.119023 0.531683 0.085 Uiso 1 1 calc R U . . .
H17N H -0.177477 0.138026 0.551704 0.085 Uiso 1 1 calc R U . . .
H17O H -0.153000 0.080568 0.569298 0.085 Uiso 1 1 calc R U . . .
C171 C 0.2452(2) 0.09261(8) 0.63181(7) 0.0375(5) Uani 1 1 d . . . . .
H17D H 0.255891 0.060822 0.656865 0.056 Uiso 1 1 calc R U . . .
H17E H 0.283785 0.118165 0.635742 0.056 Uiso 1 1 calc R U . . .
H17F H 0.279955 0.091774 0.602801 0.056 Uiso 1 1 calc R U . . .
C172 C 0.23786(16) 0.16497(6) 0.76360(6) 0.0236(4) Uani 1 1 d . . . . .
C173 C 0.18485(17) 0.15591(7) 0.80807(6) 0.0273(4) Uani 1 1 d . . . . .
C174 C 0.22539(18) 0.18239(8) 0.82873(6) 0.0319(4) Uani 1 1 d . . . . .
H174 H 0.189300 0.177395 0.858569 0.038 Uiso 1 1 calc R U . . .
C175 C 0.31702(18) 0.21589(8) 0.80702(7) 0.0337(4) Uani 1 1 d . . . . .
C176 C 0.37142(18) 0.22151(7) 0.76402(7) 0.0309(4) Uani 1 1 d . . . . .
H176 H 0.437121 0.242931 0.749599 0.037 Uiso 1 1 calc R U . . .
C177 C 0.33269(17) 0.19672(7) 0.74134(6) 0.0261(4) Uani 1 1 d . . . . .
C178 C 0.08551(18) 0.11990(8) 0.83275(6) 0.0329(4) Uani 1 1 d . . . . .
H17G H 0.116739 0.086557 0.843947 0.049 Uiso 1 1 calc R U . . .
H17H H 0.030320 0.123651 0.811868 0.049 Uiso 1 1 calc R U . . .
H17I H 0.044700 0.126020 0.858529 0.049 Uiso 1 1 calc R U . . .
C179 C 0.3527(2) 0.24690(11) 0.82880(9) 0.0515(6) Uani 1 1 d . . . . .
H17J H 0.426670 0.263856 0.811709 0.077 Uiso 1 1 calc R U . . .
H17K H 0.363130 0.225949 0.860304 0.077 Uiso 1 1 calc R U . . .
H17L H 0.291365 0.271036 0.828534 0.077 Uiso 1 1 calc R U . . .
C180 C 0.39047(18) 0.20706(7) 0.69361(6) 0.0309(4) Uani 1 1 d . . . . .
H18D H 0.371869 0.180626 0.685898 0.046 Uiso 1 1 calc R U . . .
H18E H 0.475750 0.209152 0.691495 0.046 Uiso 1 1 calc R U . . .
H18F H 0.361447 0.238138 0.672335 0.046 Uiso 1 1 calc R U . . .
C181 C -0.2734(3) 0.85325(11) 1.02531(14) 0.0874(12) Uani 1 1 d . . . . .
H18G H -0.243036 0.852426 0.995925 0.131 Uiso 1 1 calc R U . . .
H18H H -0.357574 0.860443 1.026946 0.131 Uiso 1 1 calc R U . . .
H18I H -0.260786 0.821415 1.049991 0.131 Uiso 1 1 calc R U . . .
C182 C -0.2100(3) 0.89226(10) 1.03002(10) 0.0656(8) Uani 1 1 d . . . . .
H18J H -0.240576 0.892364 1.060004 0.079 Uiso 1 1 calc R U . . .
H18K H -0.228124 0.924465 1.006277 0.079 Uiso 1 1 calc R U . . .
C183 C -0.0789(2) 0.88639(8) 1.02604(8) 0.0456(6) Uani 1 1 d . . . . .
H18L H -0.048336 0.886060 0.996150 0.055 Uiso 1 1 calc R U . . .
H18M H -0.060712 0.854312 1.049942 0.055 Uiso 1 1 calc R U . . .
C184 C -0.0150(3) 0.92637(9) 1.03051(8) 0.0560(7) Uani 1 1 d . . . . .
H18N H -0.038870 0.958705 1.008632 0.067 Uiso 1 1 calc R U . . .
H18O H -0.039196 0.924567 1.061562 0.067 Uiso 1 1 calc R U . . .
C185 C 0.1176(3) 0.92226(12) 1.02180(10) 0.0647(7) Uani 1 1 d . . . . .
H18P H 0.141714 0.889868 1.042610 0.097 Uiso 1 1 calc R U . . .
H18Q H 0.153930 0.947522 1.026882 0.097 Uiso 1 1 calc R U . . .
H18R H 0.142826 0.926723 0.990270 0.097 Uiso 1 1 calc R U . . .
C186 C 0.1725(3) 0.38048(15) 1.02142(16) 0.0924(12) Uani 1 1 d . . . . .
H18S H 0.156790 0.361311 1.054482 0.139 Uiso 1 1 calc R U . . .
H18T H 0.126184 0.367220 1.006677 0.139 Uiso 1 1 calc R U . . .
H18U H 0.150637 0.414657 1.014038 0.139 Uiso 1 1 calc R U . . .
C187 C 0.3005(2) 0.37781(9) 1.00469(8) 0.0496(6) Uani 1 1 d . . . . .
H18V H 0.314372 0.395585 0.971090 0.060 Uiso 1 1 calc R U . . .
H18W H 0.321563 0.343135 1.012509 0.060 Uiso 1 1 calc R U . . .
C188 C 0.3806(2) 0.39892(9) 1.02411(8) 0.0499(6) Uani 1 1 d . . . . .
H18X H 0.360058 0.433701 1.015936 0.060 Uiso 1 1 calc R U . . .
H18Y H 0.365714 0.381457 1.057729 0.060 Uiso 1 1 calc R U . . .
C189 C 0.5093(2) 0.39583(9) 1.00807(8) 0.0511(6) Uani 1 1 d . . . . .
H18Z H 0.523727 0.411458 0.974363 0.061 Uiso 1 1 calc R U . . .
H18$ H 0.531331 0.360955 1.018058 0.061 Uiso 1 1 calc R U . . .
C190 C 0.5880(3) 0.42028(11) 1.02573(13) 0.0750(9) Uani 1 1 d . . . . .
H19A H 0.563738 0.454338 1.017578 0.113 Uiso 1 1 calc R U . . .
H19B H 0.669814 0.419449 1.012004 0.113 Uiso 1 1 calc R U . . .
H19C H 0.580846 0.402726 1.058922 0.113 Uiso 1 1 calc R U . . .

loop_
_atom_site_aniso_label
_atom_site_aniso_U_11
_atom_site_aniso_U_22
_atom_site_aniso_U_33
_atom_site_aniso_U_23
_atom_site_aniso_U_13
_atom_site_aniso_U_12
Ni1 0.02244(17) 0.02203(15) 0.02005(14) -0.00941(12) 0.00200(11) -0.00286(12)
Ni2 0.02266(17) 0.02218(15) 0.02085(14) -0.00976(12) 0.00169(12) -0.00302(12)
Ni3 0.02460(18) 0.02395(15) 0.01841(14) -0.00895(12) -0.00059(12) -0.00336(12)
Ni4 0.02378(17) 0.02314(15) 0.01783(13) -0.00916(11) 0.00042(11) -0.00294(12)
O1 0.0270(8) 0.0334(7) 0.0322(6) -0.0180(6) -0.0013(5) -0.0018(6)
O2 0.0212(7) 0.0304(6) 0.0257(6) -0.0141(5) 0.0022(5) -0.0024(5)
O3 0.0283(8) 0.0344(7) 0.0341(7) -0.0138(6) 0.0011(6) -0.0080(6)
O4 0.0332(8) 0.0308(7) 0.0307(6) -0.0136(6) 0.0134(6) -0.0115(6)
O5 0.0326(9) 0.0367(8) 0.0510(8) -0.0188(7) -0.0146(7) 0.0028(7)
O6 0.0294(8) 0.0311(7) 0.0370(7) -0.0213(6) -0.0025(6) -0.0034(6)
O7 0.0265(8) 0.0307(7) 0.0291(6) -0.0113(5) 0.0001(5) -0.0026(6)
O8 0.0267(7) 0.0233(6) 0.0249(6) -0.0070(5) 0.0026(5) -0.0050(5)
O9 0.0289(8) 0.0347(7) 0.0353(7) -0.0120(6) -0.0008(6) -0.0076(6)
O10 0.0357(8) 0.0300(7) 0.0345(7) -0.0148(6) 0.0158(6) -0.0119(6)
O11 0.0277(8) 0.0371(7) 0.0353(7) -0.0220(6) -0.0019(6) -0.0022(6)
O12 0.0215(7) 0.0321(7) 0.0263(6) -0.0147(5) 0.0023(5) -0.0029(5)
O13 0.0269(8) 0.0316(7) 0.0300(6) -0.0126(5) 0.0005(5) -0.0024(6)
O14 0.0283(7) 0.0235(6) 0.0246(6) -0.0072(5) 0.0029(5) -0.0060(5)
O15 0.0293(9) 0.0410(8) 0.0482(8) -0.0264(7) -0.0088(6) 0.0040(6)
O16 0.0289(8) 0.0329(7) 0.0375(7) -0.0220(6) -0.0035(6) -0.0017(6)
O17 0.0317(8) 0.0418(8) 0.0336(7) -0.0168(6) 0.0021(6) -0.0085(6)
O18 0.0329(8) 0.0353(7) 0.0267(6) -0.0116(6) 0.0085(6) -0.0044(6)
O19 0.0355(9) 0.0501(9) 0.0358(7) -0.0205(7) -0.0068(6) -0.0056(7)
O20 0.0257(8) 0.0383(7) 0.0352(7) -0.0119(6) -0.0077(6) 0.0012(6)
O21 0.0296(8) 0.0379(7) 0.0244(6) -0.0103(5) -0.0053(6) -0.0006(6)
O22 0.0287(8) 0.0305(7) 0.0225(6) -0.0099(5) -0.0001(5) 0.0009(5)
O23 0.0306(9) 0.0602(10) 0.0489(8) -0.0341(8) -0.0094(7) 0.0019(7)
O24 0.032(2) 0.0217(17) 0.0610(18) -0.0099(16) -0.0080(14) -0.0029(16)
C111 0.041(2) 0.035(2) 0.100(4) -0.026(3) -0.001(3) -0.0164(17)
C112 0.047(3) 0.060(3) 0.142(5) -0.071(4) -0.006(3) -0.010(2)
C113 0.071(3) 0.036(2) 0.140(6) 0.003(3) 0.000(4) -0.027(2)
C114 0.045(4) 0.051(4) 0.097(5) -0.032(3) 0.017(3) -0.025(3)
O24A 0.014(5) 0.022(4) 0.103(9) -0.030(5) -0.018(5) 0.003(3)
C11A 0.014(5) 0.022(5) 0.090(9) -0.024(5) -0.020(6) 0.001(3)
C12A 0.022(6) 0.043(8) 0.162(17) -0.069(11) 0.014(9) -0.007(5)
C13A 0.052(9) 0.033(6) 0.105(10) 0.021(6) -0.031(7) -0.012(6)
C14A 0.009(6) 0.041(8) 0.056(8) -0.024(6) 0.001(5) 0.009(5)
O25 0.0315(8) 0.0377(7) 0.0316(7) -0.0172(6) 0.0031(6) -0.0072(6)
O26 0.0306(8) 0.0321(7) 0.0255(6) -0.0130(5) 0.0078(5) -0.0044(6)
O27 0.0355(9) 0.0422(8) 0.0356(7) -0.0206(6) -0.0066(6) -0.0042(6)
O28 0.0275(8) 0.0335(7) 0.0320(6) -0.0127(6) -0.0072(6) 0.0019(6)
O29 0.0274(8) 0.0375(7) 0.0270(6) -0.0106(6) -0.0052(6) -0.0022(6)
O30 0.0255(7) 0.0319(7) 0.0226(6) -0.0091(5) 0.0027(5) -0.0003(5)
O31 0.0301(8) 0.0390(8) 0.0458(8) -0.0233(6) -0.0107(7) 0.0006(6)
O32 0.0282(8) 0.0290(7) 0.0403(7) -0.0136(6) 0.0001(6) -0.0081(6)
N1 0.0237(8) 0.0258(7) 0.0229(7) -0.0122(6) -0.0027(6) 0.0014(6)
N2 0.0238(8) 0.0226(7) 0.0228(7) -0.0122(6) -0.0017(6) 0.0010(6)
N3 0.0249(9) 0.0248(7) 0.0223(7) -0.0111(6) -0.0025(6) 0.0012(6)
N4 0.0268(9) 0.0231(7) 0.0216(7) -0.0119(6) -0.0021(6) 0.0011(6)
N5 0.0272(9) 0.0247(7) 0.0203(7) -0.0104(6) -0.0004(6) -0.0045(6)
N6 0.0259(9) 0.0227(7) 0.0201(6) -0.0087(6) -0.0013(6) -0.0020(6)
N7 0.0270(9) 0.0230(7) 0.0212(7) -0.0099(6) 0.0001(6) -0.0040(6)
N8 0.0248(8) 0.0219(7) 0.0207(7) -0.0086(6) -0.0012(6) -0.0025(6)
C1 0.0259(10) 0.0221(8) 0.0228(8) -0.0088(7) 0.0021(7) -0.0040(7)
C2 0.0276(11) 0.0214(8) 0.0225(8) -0.0090(7) 0.0017(7) -0.0017(7)
C3 0.0211(10) 0.0293(9) 0.0306(9) -0.0137(8) 0.0038(7) -0.0023(8)
C4 0.0274(11) 0.0318(10) 0.0453(11) -0.0163(9) 0.0082(9) -0.0073(8)
C5 0.0271(11) 0.0359(10) 0.0300(9) -0.0141(8) 0.0041(8) 0.0019(8)
C6 0.0269(11) 0.0344(10) 0.0329(9) -0.0144(8) -0.0018(8) -0.0017(8)
C7 0.0265(10) 0.0224(8) 0.0232(8) -0.0083(7) 0.0022(7) -0.0011(7)
C8 0.0264(11) 0.0233(9) 0.0272(9) -0.0089(7) 0.0042(7) -0.0010(7)
C9 0.0336(12) 0.0287(10) 0.0384(10) -0.0114(8) 0.0153(9) -0.0120(9)
C10 0.0320(12) 0.0282(10) 0.0398(10) -0.0091(8) 0.0043(9) -0.0058(8)
C11 0.0610(17) 0.0496(13) 0.0421(12) -0.0219(11) 0.0282(11) -0.0257(12)
C12 0.0308(13) 0.0315(11) 0.0574(13) -0.0057(10) 0.0161(10) -0.0041(9)
C13 0.0265(10) 0.0268(9) 0.0208(8) -0.0111(7) 0.0017(7) -0.0027(7)
C14 0.0302(12) 0.0296(9) 0.0224(8) -0.0125(7) 0.0001(7) -0.0041(8)
C15 0.0361(12) 0.0387(11) 0.0417(11) -0.0253(9) -0.0046(9) -0.0080(9)
C16 0.0680(19) 0.0668(16) 0.0421(12) -0.0305(12) -0.0081(12) -0.0204(14)
C17 0.0537(17) 0.0417(13) 0.0801(18) -0.0363(13) -0.0160(14) 0.0000(11)
C18 0.0362(13) 0.0470(12) 0.0480(12) -0.0241(10) -0.0024(10) -0.0122(10)
C19 0.0258(10) 0.0278(9) 0.0195(8) -0.0099(7) -0.0006(7) -0.0013(7)
C20 0.0285(11) 0.0262(9) 0.0188(8) -0.0098(7) 0.0003(7) -0.0027(8)
C21 0.0287(11) 0.0270(9) 0.0250(8) -0.0089(7) 0.0043(7) -0.0089(8)
C22 0.0323(12) 0.0353(10) 0.0241(8) -0.0116(8) 0.0049(8) -0.0089(8)
C23 0.0395(13) 0.0266(10) 0.0355(10) -0.0084(8) 0.0040(9) -0.0062(9)
C24 0.0378(12) 0.0383(11) 0.0278(9) -0.0159(8) 0.0031(8) -0.0122(9)
C25 0.0210(10) 0.0252(8) 0.0192(7) -0.0067(7) 0.0001(7) -0.0052(7)
C26 0.0320(11) 0.0279(9) 0.0263(8) -0.0158(7) -0.0033(8) 0.0034(8)
C27 0.0318(11) 0.0292(9) 0.0269(8) -0.0174(7) -0.0029(8) 0.0023(8)
C28 0.0243(10) 0.0256(9) 0.0239(8) -0.0107(7) -0.0051(7) -0.0013(7)
C29 0.0254(11) 0.0282(9) 0.0277(9) -0.0130(7) -0.0017(7) -0.0049(8)
C30 0.0336(12) 0.0282(9) 0.0280(9) -0.0065(7) -0.0071(8) -0.0061(8)
C31 0.0294(12) 0.0300(10) 0.0407(10) -0.0138(8) -0.0122(9) -0.0024(8)
C32 0.0219(10) 0.0313(10) 0.0395(10) -0.0176(8) -0.0028(8) -0.0036(8)
C33 0.0258(11) 0.0270(9) 0.0294(9) -0.0155(7) -0.0013(7) -0.0040(8)
C34 0.0294(11) 0.0379(10) 0.0272(9) -0.0120(8) 0.0010(8) -0.0061(9)
C35 0.0354(14) 0.0361(12) 0.0644(15) -0.0071(11) -0.0191(11) -0.0021(10)
C36 0.0304(11) 0.0336(10) 0.0313(9) -0.0133(8) 0.0032(8) -0.0077(8)
C37 0.0209(10) 0.0274(9) 0.0226(8) -0.0131(7) -0.0016(7) 0.0006(7)
C38 0.0231(10) 0.0270(9) 0.0243(8) -0.0113(7) 0.0008(7) 0.0013(7)
C39 0.0277(11) 0.0330(10) 0.0237(8) -0.0106(7) -0.0017(7) 0.0046(8)
C40 0.0253(11) 0.0433(11) 0.0291(9) -0.0195(8) -0.0045(8) 0.0045(9)
C41 0.0272(11) 0.0364(10) 0.0357(10) -0.0204(8) -0.0042(8) -0.0013(8)
C42 0.0254(11) 0.0285(9) 0.0288(9) -0.0135(7) -0.0012(7) -0.0007(8)
C43 0.0294(11) 0.0281(9) 0.0304(9) -0.0092(8) -0.0011(8) -0.0015(8)
C44 0.0381(13) 0.0593(14) 0.0374(11) -0.0242(10) -0.0136(9) 0.0060(11)
C45 0.0328(12) 0.0312(10) 0.0402(11) -0.0103(9) -0.0062(9) -0.0050(9)
C46 0.0263(10) 0.0231(8) 0.0240(8) -0.0081(7) 0.0007(7) -0.0019(7)
C47 0.0285(11) 0.0233(9) 0.0289(9) -0.0086(7) 0.0030(8) -0.0008(8)
C48 0.0336(12) 0.0273(10) 0.0437(11) -0.0120(9) 0.0155(9) -0.0120(9)
C49 0.0311(13) 0.0308(11) 0.0734(16) -0.0057(11) 0.0195(12) -0.0069(10)
C50 0.0314(12) 0.0280(10) 0.0396(10) -0.0103(8) 0.0043(9) -0.0065(8)
C51 0.0688(18) 0.0477(13) 0.0488(13) -0.0237(11) 0.0344(13) -0.0300(13)
C52 0.0246(10) 0.0223(8) 0.0243(8) -0.0093(7) 0.0012(7) -0.0043(7)
C53 0.0296(11) 0.0222(8) 0.0238(8) -0.0099(7) 0.0013(7) -0.0029(7)
C54 0.0197(10) 0.0362(10) 0.0334(9) -0.0177(8) 0.0038(8) -0.0027(8)
C55 0.0285(12) 0.0436(11) 0.0368(10) -0.0203(9) -0.0017(8) 0.0004(9)
C56 0.0325(12) 0.0387(11) 0.0304(9) -0.0161(8) 0.0060(8) -0.0016(9)
C57 0.0302(12) 0.0383(11) 0.0543(13) -0.0223(10) 0.0106(10) -0.0123(9)
C58 0.0259(10) 0.0263(9) 0.0199(8) -0.0086(7) -0.0005(7) -0.0016(7)
C59 0.0293(11) 0.0270(9) 0.0188(8) -0.0095(7) 0.0000(7) -0.0036(8)
C60 0.0314(11) 0.0299(9) 0.0233(8) -0.0092(7) 0.0045(8) -0.0092(8)
C61 0.0349(12) 0.0360(10) 0.0243(9) -0.0109(8) 0.0062(8) -0.0089(9)
C62 0.0400(13) 0.0281(10) 0.0328(10) -0.0065(8) 0.0046(9) -0.0082(9)
C63 0.0410(13) 0.0398(11) 0.0287(9) -0.0146(8) 0.0028(9) -0.0131(9)
C64 0.0267(10) 0.0280(9) 0.0215(8) -0.0118(7) 0.0020(7) -0.0046(8)
C65 0.0311(12) 0.0306(9) 0.0247(8) -0.0133(7) 0.0002(8) -0.0028(8)
C66 0.0351(12) 0.0410(11) 0.0447(11) -0.0274(9) -0.0064(9) -0.0056(9)
C67 0.0620(17) 0.0587(15) 0.0470(13) -0.0300(12) -0.0173(12) -0.0072(13)
C68 0.0516(16) 0.0475(13) 0.0793(17) -0.0442(13) -0.0085(13) -0.0027(12)
C69 0.0375(14) 0.0524(13) 0.0520(13) -0.0278(11) -0.0023(10) -0.0147(11)
C70 0.0212(10) 0.0241(8) 0.0204(8) -0.0061(7) -0.0001(7) -0.0043(7)
C71 0.0362(12) 0.0285(9) 0.0256(8) -0.0153(7) -0.0042(8) 0.0045(8)
C72 0.0343(12) 0.0281(9) 0.0243(8) -0.0138(7) -0.0032(8) 0.0046(8)
C73 0.0266(11) 0.0254(9) 0.0263(8) -0.0123(7) -0.0058(7) 0.0004(7)
C74 0.0299(11) 0.0279(9) 0.0275(9) -0.0124(7) -0.0041(8) -0.0030(8)
C75 0.0395(13) 0.0280(9) 0.0309(9) -0.0081(8) -0.0104(9) -0.0015(9)
C76 0.0341(12) 0.0340(10) 0.0427(11) -0.0175(9) -0.0140(9) 0.0026(9)
C77 0.0260(11) 0.0343(10) 0.0399(10) -0.0207(9) -0.0044(8) -0.0022(8)
C78 0.0280(11) 0.0270(9) 0.0305(9) -0.0166(8) -0.0025(8) -0.0041(8)
C79 0.0341(12) 0.0354(10) 0.0276(9) -0.0094(8) -0.0003(8) -0.0057(9)
C80 0.0399(15) 0.0477(14) 0.0708(16) -0.0153(12) -0.0222(12) 0.0053(11)
C81 0.0320(12) 0.0319(10) 0.0320(9) -0.0149(8) 0.0018(8) -0.0056(8)
C82 0.0224(10) 0.0280(9) 0.0219(8) -0.0122(7) -0.0005(7) 0.0005(7)
C83 0.0247(10) 0.0286(9) 0.0222(8) -0.0108(7) 0.0016(7) 0.0011(8)
C84 0.0296(11) 0.0338(10) 0.0242(8) -0.0099(8) 0.0004(8) 0.0017(8)
C85 0.0255(11) 0.0463(11) 0.0277(9) -0.0189(8) -0.0036(8) 0.0060(9)
C86 0.0254(11) 0.0411(11) 0.0365(10) -0.0235(9) -0.0031(8) 0.0007(9)
C87 0.0242(10) 0.0294(9) 0.0306(9) -0.0158(8) -0.0006(7) -0.0002(8)
C88 0.0301(11) 0.0279(9) 0.0296(9) -0.0082(8) -0.0009(8) -0.0024(8)
C89 0.0378(14) 0.0672(16) 0.0380(11) -0.0236(11) -0.0127(10) 0.0046(11)
C90 0.0326(12) 0.0288(10) 0.0450(11) -0.0124(9) -0.0040(9) -0.0036(9)
C91 0.0311(11) 0.0331(10) 0.0178(8) -0.0095(7) 0.0006(7) -0.0047(8)
C92 0.0328(11) 0.0335(10) 0.0174(8) -0.0072(7) 0.0000(7) -0.0021(8)
C93 0.0324(12) 0.0441(11) 0.0255(9) -0.0123(8) 0.0096(8) -0.0044(9)
C94 0.0494(16) 0.0513(14) 0.0528(13) -0.0249(11) 0.0239(12) -0.0065(12)
C95 0.0333(14) 0.0802(18) 0.0329(11) -0.0182(11) 0.0015(9) 0.0051(12)
C96 0.0403(13) 0.0489(12) 0.0236(9) -0.0100(9) 0.0050(8) -0.0086(10)
C97 0.0301(11) 0.0288(9) 0.0183(8) -0.0055(7) -0.0006(7) -0.0045(8)
C98 0.0318(11) 0.0343(10) 0.0179(8) -0.0062(7) -0.0035(7) -0.0040(8)
C99 0.0293(12) 0.0510(13) 0.0416(11) -0.0134(10) -0.0112(9) 0.0028(10)
C100 0.0270(12) 0.0709(16) 0.0346(11) -0.0138(11) -0.0068(9) -0.0051(11)
C101 0.0419(17) 0.0729(19) 0.120(3) -0.055(2) -0.0249(17) 0.0185(15)
C102 0.0393(15) 0.0814(19) 0.0381(12) -0.0021(12) -0.0128(11) 0.0008(13)
C103 0.0287(11) 0.0285(9) 0.0233(8) -0.0142(7) -0.0045(7) 0.0006(8)
C104 0.0336(11) 0.0277(9) 0.0202(8) -0.0124(7) -0.0030(8) 0.0006(8)
C105 0.0277(11) 0.0346(10) 0.0238(8) -0.0118(8) 0.0027(7) -0.0002(8)
C106 0.0378(13) 0.0388(11) 0.0254(9) -0.0103(8) 0.0019(8) 0.0005(9)
C107 0.0334(12) 0.0412(11) 0.0319(10) -0.0160(9) 0.0018(8) -0.0042(9)
C108 0.0358(12) 0.0403(11) 0.0290(9) -0.0157(8) 0.0010(8) 0.0063(9)
C109 0.0277(11) 0.0280(9) 0.0283(9) -0.0154(7) -0.0051(7) 0.0004(8)
C110 0.0273(11) 0.0308(10) 0.0412(10) -0.0208(9) -0.0047(9) 0.0021(8)
C115 0.0210(10) 0.0282(9) 0.0198(8) -0.0117(7) 0.0041(7) -0.0061(7)
C116 0.0309(11) 0.0232(9) 0.0260(8) -0.0106(7) 0.0007(7) -0.0026(8)
C117 0.0303(11) 0.0233(9) 0.0246(8) -0.0090(7) -0.0014(7) 0.0002(8)
C118 0.0326(11) 0.0262(9) 0.0200(8) -0.0109(7) 0.0004(7) -0.0089(8)
C119 0.0314(11) 0.0288(9) 0.0222(8) -0.0094(7) 0.0002(7) -0.0088(8)
C120 0.0351(12) 0.0356(10) 0.0266(9) -0.0101(8) -0.0026(8) -0.0142(9)
C121 0.0496(15) 0.0409(11) 0.0227(9) -0.0117(8) 0.0002(9) -0.0217(10)
C122 0.0487(14) 0.0384(11) 0.0242(9) -0.0171(8) 0.0079(8) -0.0180(10)
C123 0.0370(12) 0.0296(9) 0.0242(8) -0.0128(7) 0.0042(8) -0.0111(8)
C124 0.0283(11) 0.0426(11) 0.0321(9) -0.0202(9) 0.0002(8) -0.0071(9)
C125 0.0645(18) 0.0755(17) 0.0300(10) -0.0230(11) -0.0031(11) -0.0312(14)
C126 0.0385(13) 0.0385(11) 0.0320(10) -0.0195(9) 0.0083(9) -0.0063(9)
C127 0.0243(10) 0.0271(9) 0.0237(8) -0.0127(7) -0.0057(7) 0.0003(7)
C128 0.0227(10) 0.0299(9) 0.0266(8) -0.0131(7) -0.0044(7) 0.0013(8)
C129 0.0225(10) 0.0353(10) 0.0384(10) -0.0208(8) -0.0033(8) -0.0036(8)
C130 0.0221(11) 0.0456(11) 0.0400(10) -0.0280(9) -0.0082(8) 0.0039(9)
C131 0.0279(11) 0.0434(11) 0.0272(9) -0.0214(8) -0.0064(8) 0.0055(9)
C132 0.0227(10) 0.0333(10) 0.0248(8) -0.0127(7) -0.0049(7) 0.0034(8)
C133 0.0287(11) 0.0342(10) 0.0279(9) -0.0138(8) 0.0023(8) -0.0067(8)
C134 0.0296(12) 0.0676(15) 0.0605(14) -0.0489(13) -0.0059(10) -0.0014(11)
C135 0.0294(11) 0.0366(10) 0.0244(8) -0.0123(8) -0.0006(8) -0.0011(8)
C136 0.0274(11) 0.0294(9) 0.0181(8) -0.0094(7) 0.0007(7) -0.0031(8)
C137 0.0322(11) 0.0299(9) 0.0167(8) -0.0082(7) 0.0005(7) -0.0015(8)
C138 0.0323(12) 0.0379(11) 0.0247(9) -0.0120(8) 0.0076(8) -0.0034(9)
C139 0.0305(13) 0.0683(15) 0.0322(10) -0.0187(10) 0.0006(9) 0.0046(11)
C140 0.0467(15) 0.0445(12) 0.0462(12) -0.0240(10) 0.0199(11) -0.0059(11)
C141 0.0386(13) 0.0417(11) 0.0245(9) -0.0095(8) 0.0067(8) -0.0073(9)
C142 0.0282(11) 0.0265(9) 0.0183(8) -0.0067(7) -0.0003(7) -0.0046(8)
C143 0.0297(11) 0.0310(9) 0.0177(8) -0.0070(7) -0.0018(7) -0.0021(8)
C144 0.0272(12) 0.0443(12) 0.0366(10) -0.0135(9) -0.0103(9) 0.0040(9)
C145 0.0401(15) 0.0697(17) 0.0353(11) -0.0054(11) -0.0141(10) 0.0031(12)
C146 0.0405(16) 0.0609(16) 0.096(2) -0.0445(16) -0.0209(14) 0.0155(13)
C147 0.0272(12) 0.0608(14) 0.0346(10) -0.0144(10) -0.0065(9) -0.0036(10)
C148 0.0270(10) 0.0286(9) 0.0217(8) -0.0141(7) -0.0034(7) 0.0013(8)
C149 0.0317(11) 0.0263(9) 0.0214(8) -0.0138(7) 0.0001(8) -0.0021(8)
C150 0.0277(11) 0.0379(10) 0.0252(9) -0.0121(8) 0.0067(8) -0.0036(8)
C151 0.0337(12) 0.0422(11) 0.0375(10) -0.0187(9) 0.0090(9) -0.0104(9)
C152 0.0391(13) 0.0487(13) 0.0278(10) -0.0062(9) 0.0074(9) -0.0017(10)
C153 0.0307(12) 0.0459(12) 0.0394(11) -0.0237(9) 0.0053(9) 0.0007(9)
C154 0.0252(10) 0.0272(9) 0.0237(8) -0.0136(7) -0.0023(7) -0.0006(7)
C155 0.0259(11) 0.0274(9) 0.0324(9) -0.0171(8) -0.0015(8) 0.0005(8)
C156 0.0312(13) 0.0324(11) 0.0669(14) -0.0233(10) 0.0067(10) -0.0125(9)
C157 0.0310(13) 0.0489(13) 0.0808(17) -0.0367(13) 0.0115(12) -0.0128(11)
C158 0.0572(18) 0.0382(13) 0.0760(18) -0.0086(12) 0.0081(14) -0.0179(12)
C159 0.0337(14) 0.0473(13) 0.0890(18) -0.0447(14) -0.0015(12) -0.0077(11)
C160 0.0193(9) 0.0282(9) 0.0197(7) -0.0119(7) 0.0027(7) -0.0049(7)
C161 0.0322(11) 0.0224(8) 0.0257(8) -0.0084(7) 0.0002(8) -0.0035(8)
C162 0.0302(11) 0.0235(9) 0.0242(8) -0.0082(7) -0.0011(7) -0.0009(8)
C163 0.0343(12) 0.0247(9) 0.0203(8) -0.0106(7) 0.0003(7) -0.0089(8)
C164 0.0294(11) 0.0273(9) 0.0249(8) -0.0100(7) -0.0002(7) -0.0077(8)
C165 0.0365(12) 0.0340(10) 0.0277(9) -0.0110(8) -0.0042(8) -0.0122(9)
C166 0.0502(15) 0.0391(11) 0.0263(9) -0.0127(8) -0.0026(9) -0.0178(10)
C167 0.0539(15) 0.0400(11) 0.0256(9) -0.0188(8) 0.0044(9) -0.0139(10)
C168 0.0375(12) 0.0304(9) 0.0265(9) -0.0144(8) 0.0033(8) -0.0084(8)
C169 0.0277(11) 0.0442(11) 0.0331(10) -0.0217(9) 0.0005(8) -0.0067(9)
C170 0.0680(19) 0.0740(17) 0.0350(11) -0.0272(12) -0.0061(11) -0.0274(14)
C171 0.0400(13) 0.0389(11) 0.0353(10) -0.0211(9) 0.0068(9) -0.0055(9)
C172 0.0230(10) 0.0268(9) 0.0230(8) -0.0123(7) -0.0042(7) -0.0002(7)
C173 0.0239(10) 0.0338(10) 0.0235(8) -0.0111(7) -0.0053(7) 0.0024(8)
C174 0.0264(11) 0.0474(11) 0.0274(9) -0.0211(9) -0.0065(8) 0.0060(9)
C175 0.0252(11) 0.0465(12) 0.0420(11) -0.0293(9) -0.0115(9) 0.0073(9)
C176 0.0233(11) 0.0339(10) 0.0404(10) -0.0203(8) -0.0056(8) 0.0005(8)
C177 0.0243(10) 0.0279(9) 0.0269(8) -0.0124(7) -0.0037(7) 0.0002(8)
C178 0.0287(11) 0.0413(11) 0.0231(8) -0.0100(8) 0.0018(8) -0.0027(9)
C179 0.0371(14) 0.0777(17) 0.0693(16) -0.0581(15) -0.0118(12) 0.0015(12)
C180 0.0293(11) 0.0319(10) 0.0298(9) -0.0129(8) 0.0019(8) -0.0065(8)
C181 0.062(2) 0.0422(15) 0.126(3) -0.0021(17) -0.021(2) -0.0054(14)
C182 0.066(2) 0.0403(13) 0.0630(16) -0.0033(12) 0.0084(14) 0.0043(13)
C183 0.0535(16) 0.0340(11) 0.0396(11) -0.0086(9) -0.0023(10) 0.0055(10)
C184 0.086(2) 0.0455(13) 0.0323(11) -0.0131(10) -0.0066(12) 0.0018(13)
C185 0.065(2) 0.0651(18) 0.0631(16) -0.0219(14) -0.0205(14) -0.0017(15)
C186 0.062(2) 0.099(3) 0.137(3) -0.078(3) 0.017(2) -0.0249(19)
C187 0.0577(17) 0.0412(12) 0.0412(12) -0.0105(10) -0.0026(11) -0.0020(11)
C188 0.0606(17) 0.0418(12) 0.0418(12) -0.0155(10) 0.0036(11) -0.0063(11)
C189 0.0554(17) 0.0440(13) 0.0456(12) -0.0116(10) -0.0094(11) 0.0077(11)
C190 0.069(2) 0.0536(17) 0.104(2) -0.0317(17) -0.0215(18) 0.0016(15)

loop_
_atom_type_symbol
_atom_type_description
_atom_type_scat_dispersion_real
_atom_type_scat_dispersion_imag
_atom_type_scat_source
C C 0.0181 0.0091 'International Tables Vol C Tables 4.2.6.8 and 6.1.1.4'
H H 0.0000 0.0000 'International Tables Vol C Tables 4.2.6.8 and 6.1.1.4'
N N 0.0311 0.0180 'International Tables Vol C Tables 4.2.6.8 and 6.1.1.4'
O O 0.0492 0.0322 'International Tables Vol C Tables 4.2.6.8 and 6.1.1.4'
Ni Ni -3.0029 0.5091 'International Tables Vol C Tables 4.2.6.8 and 6.1.1.4'

loop_
_geom_angle_atom_site_label_1
_geom_angle_atom_site_label_2
_geom_angle_atom_site_label_3
_geom_angle
C25 Ni1 C1 135.59(7)
C25 Ni1 C13 138.37(7)
C1 Ni1 C13 85.83(7)
C25 Ni1 C7 97.46(7)
C1 Ni1 C7 41.11(7)
C13 Ni1 C7 123.41(7)
C25 Ni1 C19 98.04(7)
C1 Ni1 C19 124.52(7)
C13 Ni1 C19 40.97(7)
C7 Ni1 C19 164.38(7)
C70 Ni2 C64 138.10(7)
C70 Ni2 C52 135.66(7)
C64 Ni2 C52 86.14(7)
C70 Ni2 C46 97.14(7)
C64 Ni2 C46 123.75(7)
C52 Ni2 C46 41.29(7)
C70 Ni2 C58 97.84(7)
C64 Ni2 C58 41.06(7)
C52 Ni2 C58 124.92(7)
C46 Ni2 C58 164.81(7)
C115 Ni3 C109 134.45(7)
C115 Ni3 C97 139.65(7)
C109 Ni3 C97 85.81(8)
C115 Ni3 C91 99.43(7)
C109 Ni3 C91 124.49(8)
C97 Ni3 C91 41.09(8)
C115 Ni3 C103 96.36(7)
C109 Ni3 C103 41.21(7)
C97 Ni3 C103 122.81(8)
C91 Ni3 C103 163.89(8)
C160 Ni4 C154 134.80(7)
C160 Ni4 C142 139.51(7)
C154 Ni4 C142 85.59(7)
C160 Ni4 C136 99.30(7)
C154 Ni4 C136 124.24(7)
C142 Ni4 C136 41.05(7)
C160 Ni4 C148 96.76(7)
C154 Ni4 C148 41.20(7)
C142 Ni4 C148 122.58(7)
C136 Ni4 C148 163.63(8)
C2 O2 C3 119.67(14)
C8 O4 C9 120.08(15)
C14 O6 C15 121.75(16)
C20 O8 C21 120.71(15)
C47 O10 C48 119.69(16)
C53 O12 C54 119.37(14)
C59 O14 C60 120.70(15)
C65 O16 C66 120.67(16)
C92 O18 C93 120.44(15)
C98 O20 C99 122.31(17)
C104 O22 C105 119.62(15)
C110 O24 C111 116.6(5)
O24 C111 C114 109.9(5)
O24 C111 C113 99.5(4)
C114 C111 C113 111.5(6)
O24 C111 C112 109.9(5)
C114 C111 C112 113.0(6)
C113 C111 C112 112.2(5)
C111 C112 H11J 109.5
C111 C112 H11K 109.5
H11J C112 H11K 109.5
C111 C112 H11L 109.5
H11J C112 H11L 109.5
H11K C112 H11L 109.5
C111 C113 H11D 109.5
C111 C113 H11E 109.5
H11D C113 H11E 109.5
C111 C113 H11F 109.5
H11D C113 H11F 109.5
H11E C113 H11F 109.5
C111 C114 H11G 109.5
C111 C114 H11H 109.5
H11G C114 H11H 109.5
C111 C114 H11I 109.5
H11G C114 H11I 109.5
H11H C114 H11I 109.5
C110 O24A C11A 128.9(13)
O24A C11A C14A 109.6(14)
O24A C11A C13A 106.5(9)
C14A C11A C13A 108.8(13)
O24A C11A C12A 107.5(12)
C14A C11A C12A 110.5(12)
C13A C11A C12A 113.8(11)
C11A C12A H12X 109.5
C11A C12A H12Y 109.5
H12X C12A H12Y 109.5
C11A C12A H12Z 109.5
H12X C12A H12Z 109.5
H12Y C12A H12Z 109.5
C11A C13A H13X 109.5
C11A C13A H13Y 109.5
H13X C13A H13Y 109.5
C11A C13A H13Z 109.5
H13X C13A H13Z 109.5
H13Y C13A H13Z 109.5
C11A C14A H14X 109.5
C11A C14A H14Y 109.5
H14X C14A H14Y 109.5
C11A C14A H14Z 109.5
H14X C14A H14Z 109.5
H14Y C14A H14Z 109.5
C137 O26 C138 120.80(15)
C143 O28 C144 122.04(16)
C149 O30 C150 119.86(15)
C155 O32 C156 119.10(17)
C25 N1 C27 111.51(15)
C25 N1 C28 127.45(15)
C27 N1 C28 120.60(14)
C25 N2 C26 111.73(15)
C25 N2 C37 126.41(14)
C26 N2 C37 121.85(15)
C70 N3 C71 111.59(15)
C70 N3 C73 128.08(15)
C71 N3 C73 120.08(14)
C70 N4 C72 111.70(15)
C70 N4 C82 127.11(14)
C72 N4 C82 121.17(15)
C115 N5 C116 112.11(15)
C115 N5 C118 126.12(15)
C116 N5 C118 121.62(14)
C115 N6 C117 111.78(15)
C115 N6 C127 127.28(14)
C117 N6 C127 120.94(15)
C160 N7 C161 111.91(15)
C160 N7 C163 126.15(15)
C161 N7 C163 121.79(14)
C160 N8 C162 111.82(14)
C160 N8 C172 127.14(14)
C162 N8 C172 120.97(15)
C7 C1 C2 118.71(16)
C7 C1 Ni1 71.31(10)
C2 C1 Ni1 108.49(12)
C7 C1 H1 116.6
C2 C1 H1 116.6
Ni1 C1 H1 116.6
O1 C2 O2 124.46(17)
O1 C2 C1 124.59(16)
O2 C2 C1 110.91(15)
O2 C3 C4 109.75(15)
O2 C3 C5 102.07(15)
C4 C3 C5 111.41(16)
O2 C3 C6 110.22(15)
C4 C3 C6 112.12(17)
C5 C3 C6 110.83(16)
C3 C4 H4A 109.5
C3 C4 H4B 109.5
H4A C4 H4B 109.5
C3 C4 H4C 109.5
H4A C4 H4C 109.5
H4B C4 H4C 109.5
C3 C5 H5A 109.5
C3 C5 H5B 109.5
H5A C5 H5B 109.5
C3 C5 H5C 109.5
H5A C5 H5C 109.5
H5B C5 H5C 109.5
C3 C6 H6A 109.5
C3 C6 H6B 109.5
H6A C6 H6B 109.5
C3 C6 H6C 109.5
H6A C6 H6C 109.5
H6B C6 H6C 109.5
C1 C7 C8 116.25(16)
C1 C7 Ni1 67.58(10)
C8 C7 Ni1 118.76(13)
C1 C7 H7 115.3
C8 C7 H7 115.3
Ni1 C7 H7 115.3
O3 C8 O4 123.77(17)
O3 C8 C7 124.84(16)
O4 C8 C7 111.32(16)
O4 C9 C12 110.82(16)
O4 C9 C10 109.33(16)
C12 C9 C10 112.85(19)
O4 C9 C11 102.02(17)
C12 C9 C11 111.1(2)
C10 C9 C11 110.20(19)
C9 C10 H10A 109.5
C9 C10 H10B 109.5
H10A C10 H10B 109.5
C9 C10 H10C 109.5
H10A C10 H10C 109.5
H10B C10 H10C 109.5
C9 C11 H11A 109.5
C9 C11 H11B 109.5
H11A C11 H11B 109.5
C9 C11 H11C 109.5
H11A C11 H11C 109.5
H11B C11 H11C 109.5
C9 C12 H12A 109.5
C9 C12 H12B 109.5
H12A C12 H12B 109.5
C9 C12 H12C 109.5
H12A C12 H12C 109.5
H12B C12 H12C 109.5
C19 C13 C14 119.06(17)
C19 C13 Ni1 71.31(10)
C14 C13 Ni1 109.53(12)
C19 C13 H13 116.2
C14 C13 H13 116.2
Ni1 C13 H13 116.2
O5 C14 O6 124.99(18)
O5 C14 C13 125.34(17)
O6 C14 C13 109.64(17)
O6 C15 C16 108.25(17)
O6 C15 C18 111.95(15)
C16 C15 C18 112.8(2)
O6 C15 C17 101.79(17)
C16 C15 C17 111.9(2)
C18 C15 C17 109.6(2)
C15 C16 H16A 109.5
C15 C16 H16B 109.5
H16A C16 H16B 109.5
C15 C16 H16C 109.5
H16A C16 H16C 109.5
H16B C16 H16C 109.5
C15 C17 H17A 109.5
C15 C17 H17B 109.5
H17A C17 H17B 109.5
C15 C17 H17C 109.5
H17A C17 H17C 109.5
H17B C17 H17C 109.5
C15 C18 H18A 109.5
C15 C18 H18B 109.5
H18A C18 H18B 109.5
C15 C18 H18C 109.5
H18A C18 H18C 109.5
H18B C18 H18C 109.5
C13 C19 C20 117.27(17)
C13 C19 Ni1 67.72(10)
C20 C19 Ni1 116.68(12)
C13 C19 H19 115.6
C20 C19 H19 115.6
Ni1 C19 H19 115.6
O7 C20 O8 124.09(17)
O7 C20 C19 124.90(16)
O8 C20 C19 110.94(16)
O8 C21 C24 109.69(14)
O8 C21 C23 103.09(15)
C24 C21 C23 110.49(16)
O8 C21 C22 110.51(14)
C24 C21 C22 113.02(17)
C23 C21 C22 109.58(16)
C21 C22 H22A 109.5
C21 C22 H22B 109.5
H22A C22 H22B 109.5
C21 C22 H22C 109.5
H22A C22 H22C 109.5
H22B C22 H22C 109.5
C21 C23 H23A 109.5
C21 C23 H23B 109.5
H23A C23 H23B 109.5
C21 C23 H23C 109.5
H23A C23 H23C 109.5
H23B C23 H23C 109.5
C21 C24 H24A 109.5
C21 C24 H24B 109.5
H24A C24 H24B 109.5
C21 C24 H24C 109.5
H24A C24 H24C 109.5
H24B C24 H24C 109.5
N1 C25 N2 102.80(14)
N1 C25 Ni1 128.61(13)
N2 C25 Ni1 128.55(12)
C27 C26 N2 106.74(16)
C27 C26 H26 126.6
N2 C26 H26 126.6
C26 C27 N1 107.21(15)
C26 C27 H27 126.4
N1 C27 H27 126.4
C33 C28 C29 121.84(17)
C33 C28 N1 120.55(16)
C29 C28 N1 117.54(17)
C30 C29 C28 117.74(18)
C30 C29 C34 120.49(17)
C28 C29 C34 121.77(17)
C29 C30 C31 122.20(18)
C29 C30 H30 118.9
C31 C30 H30 118.9
C32 C31 C30 117.99(18)
C32 C31 C35 121.8(2)
C30 C31 C35 120.19(19)
C33 C32 C31 122.27(19)
C33 C32 H32 118.9
C31 C32 H32 118.9
C32 C33 C28 117.89(17)
C32 C33 C36 120.85(18)
C28 C33 C36 121.21(17)
C29 C34 H34A 109.5
C29 C34 H34B 109.5
H34A C34 H34B 109.5
C29 C34 H34C 109.5
H34A C34 H34C 109.5
H34B C34 H34C 109.5
C31 C35 H35A 109.5
C31 C35 H35B 109.5
H35A C35 H35B 109.5
C31 C35 H35C 109.5
H35A C35 H35C 109.5
H35B C35 H35C 109.5
C33 C36 H36A 109.5
C33 C36 H36B 109.5
H36A C36 H36B 109.5
C33 C36 H36C 109.5
H36A C36 H36C 109.5
H36B C36 H36C 109.5
C42 C37 C38 121.56(17)
C42 C37 N2 120.16(16)
C38 C37 N2 118.23(16)
C39 C38 C37 117.73(17)
C39 C38 C43 120.53(17)
C37 C38 C43 121.74(17)
C38 C39 C40 122.32(18)
C38 C39 H39 118.8
C40 C39 H39 118.8
C41 C40 C39 117.99(18)
C41 C40 C44 120.44(19)
C39 C40 C44 121.53(19)
C40 C41 C42 122.49(19)
C40 C41 H41 118.8
C42 C41 H41 118.8
C41 C42 C37 117.81(17)
C41 C42 C45 119.09(18)
C37 C42 C45 123.10(17)
C38 C43 H43A 109.5
C38 C43 H43B 109.5
H43A C43 H43B 109.5
C38 C43 H43C 109.5
H43A C43 H43C 109.5
H43B C43 H43C 109.5
C40 C44 H44A 109.5
C40 C44 H44B 109.5
H44A C44 H44B 109.5
C40 C44 H44C 109.5
H44A C44 H44C 109.5
H44B C44 H44C 109.5
C42 C45 H45A 109.5
C42 C45 H45B 109.5
H45A C45 H45B 109.5
C42 C45 H45C 109.5
H45A C45 H45C 109.5
H45B C45 H45C 109.5
C52 C46 C47 116.14(16)
C52 C46 Ni2 68.04(10)
C47 C46 Ni2 118.14(13)
C52 C46 H46 115.4
C47 C46 H46 115.4
Ni2 C46 H46 115.4
O9 C47 O10 123.93(18)
O9 C47 C46 124.90(16)
O10 C47 C46 111.08(16)
O10 C48 C49 110.83(17)
O10 C48 C50 109.26(16)
C49 C48 C50 113.1(2)
O10 C48 C51 101.85(17)
C49 C48 C51 111.0(2)
C50 C48 C51 110.13(19)
C48 C49 H49A 109.5
C48 C49 H49B 109.5
H49A C49 H49B 109.5
C48 C49 H49C 109.5
H49A C49 H49C 109.5
H49B C49 H49C 109.5
C48 C50 H50A 109.5
C48 C50 H50B 109.5
H50A C50 H50B 109.5
C48 C50 H50C 109.5
H50A C50 H50C 109.5
H50B C50 H50C 109.5
C48 C51 H51A 109.5
C48 C51 H51B 109.5
H51A C51 H51B 109.5
C48 C51 H51C 109.5
H51A C51 H51C 109.5
H51B C51 H51C 109.5
C46 C52 C53 117.88(16)
C46 C52 Ni2 70.68(10)
C53 C52 Ni2 108.35(12)
C46 C52 H52 117.0
C53 C52 H52 117.0
Ni2 C52 H52 117.0
O11 C53 O12 124.19(18)
O11 C53 C52 124.64(16)
O12 C53 C52 111.09(15)
O12 C54 C57 109.33(16)
O12 C54 C56 102.00(15)
C57 C54 C56 110.84(16)
O12 C54 C55 110.69(15)
C57 C54 C55 113.19(18)
C56 C54 C55 110.23(16)
C54 C55 H55A 109.5
C54 C55 H55B 109.5
H55A C55 H55B 109.5
C54 C55 H55C 109.5
H55A C55 H55C 109.5
H55B C55 H55C 109.5
C54 C56 H56A 109.5
C54 C56 H56B 109.5
H56A C56 H56B 109.5
C54 C56 H56C 109.5
H56A C56 H56C 109.5
H56B C56 H56C 109.5
C54 C57 H57A 109.5
C54 C57 H57B 109.5
H57A C57 H57B 109.5
C54 C57 H57C 109.5
H57A C57 H57C 109.5
H57B C57 H57C 109.5
C64 C58 C59 117.02(17)
C64 C58 Ni2 67.69(10)
C59 C58 Ni2 117.02(13)
C64 C58 H58 115.6
C59 C58 H58 115.6
Ni2 C58 H58 115.6
O13 C59 O14 124.28(17)
O13 C59 C58 125.29(17)
O14 C59 C58 110.37(16)
O14 C60 C63 108.99(14)
O14 C60 C62 103.22(16)
C63 C60 C62 110.56(17)
O14 C60 C61 110.87(15)
C63 C60 C61 113.29(18)
C62 C60 C61 109.45(16)
C60 C61 H61A 109.5
C60 C61 H61B 109.5
H61A C61 H61B 109.5
C60 C61 H61C 109.5
H61A C61 H61C 109.5
H61B C61 H61C 109.5
C60 C62 H62A 109.5
C60 C62 H62B 109.5
H62A C62 H62B 109.5
C60 C62 H62C 109.5
H62A C62 H62C 109.5
H62B C62 H62C 109.5
C60 C63 H63A 109.5
C60 C63 H63B 109.5
H63A C63 H63B 109.5
C60 C63 H63C 109.5
H63A C63 H63C 109.5
H63B C63 H63C 109.5
C58 C64 C65 118.17(17)
C58 C64 Ni2 71.25(10)
C65 C64 Ni2 107.98(12)
C58 C64 H64 116.9
C65 C64 H64 116.9
Ni2 C64 H64 116.9
O15 C65 O16 124.48(18)
O15 C65 C64 125.52(17)
O16 C65 C64 109.98(17)
O16 C66 C68 101.98(17)
O16 C66 C69 111.12(16)
C68 C66 C69 111.0(2)
O16 C66 C67 109.15(18)
C68 C66 C67 110.70(19)
C69 C66 C67 112.4(2)
C66 C67 H67A 109.5
C66 C67 H67B 109.5
H67A C67 H67B 109.5
C66 C67 H67C 109.5
H67A C67 H67C 109.5
H67B C67 H67C 109.5
C66 C68 H68A 109.5
C66 C68 H68B 109.5
H68A C68 H68B 109.5
C66 C68 H68C 109.5
H68A C68 H68C 109.5
H68B C68 H68C 109.5
C66 C69 H69A 109.5
C66 C69 H69B 109.5
H69A C69 H69B 109.5
C66 C69 H69C 109.5
H69A C69 H69C 109.5
H69B C69 H69C 109.5
N3 C70 N4 102.84(14)
N3 C70 Ni2 128.32(13)
N4 C70 Ni2 128.85(13)
C72 C71 N3 106.93(16)
C72 C71 H71 126.5
N3 C71 H71 126.5
C71 C72 N4 106.93(16)
C71 C72 H72 126.5
N4 C72 H72 126.5
C78 C73 C74 121.95(18)
C78 C73 N3 120.41(16)
C74 C73 N3 117.54(17)
C75 C74 C73 117.54(18)
C75 C74 C79 120.50(17)
C73 C74 C79 121.96(18)
C74 C75 C76 122.25(18)
C74 C75 H75 118.9
C76 C75 H75 118.9
C75 C76 C77 118.19(19)
C75 C76 C80 120.4(2)
C77 C76 C80 121.4(2)
C78 C77 C76 122.12(19)
C78 C77 H77 118.9
C76 C77 H77 118.9
C77 C78 C73 117.88(17)
C77 C78 C81 120.37(18)
C73 C78 C81 121.69(18)
C74 C79 H79A 109.5
C74 C79 H79B 109.5
H79A C79 H79B 109.5
C74 C79 H79C 109.5
H79A C79 H79C 109.5
H79B C79 H79C 109.5
C76 C80 H80A 109.5
C76 C80 H80B 109.5
H80A C80 H80B 109.5
C76 C80 H80C 109.5
H80A C80 H80C 109.5
H80B C80 H80C 109.5
C78 C81 H81A 109.5
C78 C81 H81B 109.5
H81A C81 H81B 109.5
C78 C81 H81C 109.5
H81A C81 H81C 109.5
H81B C81 H81C 109.5
C87 C82 C83 121.67(17)
C87 C82 N4 120.15(16)
C83 C82 N4 118.10(16)
C84 C83 C82 118.00(18)
C84 C83 C88 120.22(17)
C82 C83 C88 121.78(17)
C83 C84 C85 121.88(18)
C83 C84 H84 119.1
C85 C84 H84 119.1
C86 C85 C84 118.25(18)
C86 C85 C89 120.4(2)
C84 C85 C89 121.38(19)
C85 C86 C87 122.44(19)
C85 C86 H86 118.8
C87 C86 H86 118.8
C86 C87 C82 117.70(17)
C86 C87 C90 119.73(18)
C82 C87 C90 122.57(18)
C83 C88 H88A 109.5
C83 C88 H88B 109.5
H88A C88 H88B 109.5
C83 C88 H88C 109.5
H88A C88 H88C 109.5
H88B C88 H88C 109.5
C85 C89 H89A 109.5
C85 C89 H89B 109.5
H89A C89 H89B 109.5
C85 C89 H89C 109.5
H89A C89 H89C 109.5
H89B C89 H89C 109.5
C87 C90 H90A 109.5
C87 C90 H90B 109.5
H90A C90 H90B 109.5
C87 C90 H90C 109.5
H90A C90 H90C 109.5
H90B C90 H90C 109.5
C97 C91 C92 116.61(17)
C97 C91 Ni3 67.87(10)
C92 C91 Ni3 115.76(13)
C97 C91 H91 116.0
C92 C91 H91 116.0
Ni3 C91 H91 116.0
O17 C92 O18 123.98(18)
O17 C92 C91 125.29(18)
O18 C92 C91 110.67(16)
O18 C93 C94 102.51(17)
O18 C93 C95 110.42(15)
C94 C93 C95 111.6(2)
O18 C93 C96 109.65(17)
C94 C93 C96 109.73(18)
C95 C93 C96 112.5(2)
C93 C94 H94A 109.5
C93 C94 H94B 109.5
H94A C94 H94B 109.5
C93 C94 H94C 109.5
H94A C94 H94C 109.5
H94B C94 H94C 109.5
C93 C95 H95A 109.5
C93 C95 H95B 109.5
H95A C95 H95B 109.5
C93 C95 H95C 109.5
H95A C95 H95C 109.5
H95B C95 H95C 109.5
C93 C96 H96A 109.5
C93 C96 H96B 109.5
H96A C96 H96B 109.5
C93 C96 H96C 109.5
H96A C96 H96C 109.5
H96B C96 H96C 109.5
C91 C97 C98 120.04(17)
C91 C97 Ni3 71.04(10)
C98 C97 Ni3 109.53(12)
C91 C97 H97 116.0
C98 C97 H97 116.0
Ni3 C97 H97 116.0
O19 C98 O20 124.15(19)
O19 C98 C97 125.37(19)
O20 C98 C97 110.46(16)
O20 C99 C100 112.52(18)
O20 C99 C102 108.89(19)
C100 C99 C102 111.4(2)
O20 C99 C101 101.71(19)
C100 C99 C101 110.1(2)
C102 C99 C101 111.8(2)
C99 C100 H10M 109.5
C99 C100 H10N 109.5
H10M C100 H10N 109.5
C99 C100 H10O 109.5
H10M C100 H10O 109.5
H10N C100 H10O 109.5
C99 C101 H10S 109.5
C99 C101 H10T 109.5
H10S C101 H10T 109.5
C99 C101 H10U 109.5
H10S C101 H10U 109.5
H10T C101 H10U 109.5
C99 C102 H10P 109.5
C99 C102 H10Q 109.5
H10P C102 H10Q 109.5
C99 C102 H10R 109.5
H10P C102 H10R 109.5
H10Q C102 H10R 109.5
C109 C103 C104 116.62(17)
C109 C103 Ni3 67.48(10)
C104 C103 Ni3 116.57(12)
C109 C103 H103 115.8
C104 C103 H103 115.8
Ni3 C103 H103 115.8
O21 C104 O22 123.80(18)
O21 C104 C103 124.43(16)
O22 C104 C103 111.69(16)
O22 C105 C107 111.11(14)
O22 C105 C108 109.75(16)
C107 C105 C108 112.29(18)
O22 C105 C106 102.20(16)
C107 C105 C106 110.99(17)
C108 C105 C106 110.05(15)
C105 C106 H10G 109.5
C105 C106 H10H 109.5
H10G C106 H10H 109.5
C105 C106 H10I 109.5
H10G C106 H10I 109.5
H10H C106 H10I 109.5
C105 C107 H10J 109.5
C105 C107 H10K 109.5
H10J C107 H10K 109.5
C105 C107 H10L 109.5
H10J C107 H10L 109.5
H10K C107 H10L 109.5
C105 C108 H10D 109.5
C105 C108 H10E 109.5
H10D C108 H10E 109.5
C105 C108 H10F 109.5
H10D C108 H10F 109.5
H10E C108 H10F 109.5
C103 C109 C110 119.05(17)
C103 C109 Ni3 71.31(10)
C110 C109 Ni3 107.73(13)
C103 C109 H109 116.7
C110 C109 H109 116.7
Ni3 C109 H109 116.7
O23 C110 O24 124.2(3)
O23 C110 O24A 124.8(8)
O23 C110 C109 124.22(19)
O24 C110 C109 111.2(3)
O24A C110 C109 110.2(7)
N5 C115 N6 102.85(15)
N5 C115 Ni3 128.56(13)
N6 C115 Ni3 128.53(12)
C117 C116 N5 106.23(15)
C117 C116 H116 126.9
N5 C116 H116 126.9
C116 C117 N6 107.02(16)
C116 C117 H117 126.5
N6 C117 H117 126.5
C119 C118 C123 122.02(17)
C119 C118 N5 120.60(15)
C123 C118 N5 117.38(18)
C118 C119 C120 118.25(17)
C118 C119 C124 122.60(16)
C120 C119 C124 119.14(19)
C121 C120 C119 121.6(2)
C121 C120 H120 119.2
C119 C120 H120 119.2
C122 C121 C120 118.51(18)
C122 C121 C125 121.6(2)
C120 C121 C125 119.9(2)
C121 C122 C123 122.23(18)
C121 C122 H122 118.9
C123 C122 H122 118.9
C122 C123 C118 117.4(2)
C122 C123 C126 120.42(17)
C118 C123 C126 122.19(17)
C119 C124 H12G 109.5
C119 C124 H12H 109.5
H12G C124 H12H 109.5
C119 C124 H12I 109.5
H12G C124 H12I 109.5
H12H C124 H12I 109.5
C121 C125 H12J 109.5
C121 C125 H12K 109.5
H12J C125 H12K 109.5
C121 C125 H12L 109.5
H12J C125 H12L 109.5
H12K C125 H12L 109.5
C123 C126 H12D 109.5
C123 C126 H12E 109.5
H12D C126 H12E 109.5
C123 C126 H12F 109.5
H12D C126 H12F 109.5
H12E C126 H12F 109.5
C128 C127 C132 122.19(16)
C128 C127 N6 119.82(15)
C132 C127 N6 117.94(16)
C127 C128 C129 117.74(16)
C127 C128 C133 123.13(16)
C129 C128 C133 119.10(17)
C130 C129 C128 122.03(18)
C130 C129 H129 119.0
C128 C129 H129 119.0
C129 C130 C131 118.18(17)
C129 C130 C134 121.04(19)
C131 C130 C134 120.71(18)
C132 C131 C130 122.21(17)
C132 C131 H131 118.9
C130 C131 H131 118.9
C131 C132 C127 117.44(17)
C131 C132 C135 120.50(16)
C127 C132 C135 122.05(16)
C128 C133 H13D 109.5
C128 C133 H13E 109.5
H13D C133 H13E 109.5
C128 C133 H13F 109.5
H13D C133 H13F 109.5
H13E C133 H13F 109.5
C130 C134 H13G 109.5
C130 C134 H13H 109.5
H13G C134 H13H 109.5
C130 C134 H13I 109.5
H13G C134 H13I 109.5
H13H C134 H13I 109.5
C132 C135 H13A 109.5
C132 C135 H13B 109.5
H13A C135 H13B 109.5
C132 C135 H13C 109.5
H13A C135 H13C 109.5
H13B C135 H13C 109.5
C142 C136 C137 117.05(16)
C142 C136 Ni4 68.18(9)
C137 C136 Ni4 116.09(12)
C142 C136 H136 115.7
C137 C136 H136 115.7
Ni4 C136 H136 115.7
O25 C137 O26 123.89(18)
O25 C137 C136 125.08(17)
O26 C137 C136 110.96(16)
O26 C138 C139 110.23(15)
O26 C138 C140 102.72(16)
C139 C138 C140 111.6(2)
O26 C138 C141 109.46(17)
C139 C138 C141 112.48(19)
C140 C138 C141 109.91(17)
C138 C139 H13J 109.5
C138 C139 H13K 109.5
H13J C139 H13K 109.5
C138 C139 H13L 109.5
H13J C139 H13L 109.5
H13K C139 H13L 109.5
C138 C140 H14G 109.5
C138 C140 H14H 109.5
H14G C140 H14H 109.5
C138 C140 H14I 109.5
H14G C140 H14I 109.5
H14H C140 H14I 109.5
C138 C141 H14A 109.5
C138 C141 H14B 109.5
H14A C141 H14B 109.5
C138 C141 H14C 109.5
H14A C141 H14C 109.5
H14B C141 H14C 109.5
C136 C142 C143 119.92(17)
C136 C142 Ni4 70.76(10)
C143 C142 Ni4 109.45(12)
C136 C142 H142 116.1
C143 C142 H142 116.1
Ni4 C142 H142 116.1
O27 C143 O28 124.61(19)
O27 C143 C142 125.24(18)
O28 C143 C142 110.13(16)
O28 C144 C145 109.13(18)
O28 C144 C147 112.50(17)
C145 C144 C147 111.36(19)
O28 C144 C146 101.76(18)
C145 C144 C146 111.9(2)
C147 C144 C146 109.9(2)
C144 C145 H14J 109.5
C144 C145 H14K 109.5
H14J C145 H14K 109.5
C144 C145 H14L 109.5
H14J C145 H14L 109.5
H14K C145 H14L 109.5
C144 C146 H14M 109.5
C144 C146 H14N 109.5
H14M C146 H14N 109.5
C144 C146 H14O 109.5
H14M C146 H14O 109.5
H14N C146 H14O 109.5
C144 C147 H14D 109.5
C144 C147 H14E 109.5
H14D C147 H14E 109.5
C144 C147 H14F 109.5
H14D C147 H14F 109.5
H14E C147 H14F 109.5
C154 C148 C149 116.66(17)
C154 C148 Ni4 67.32(9)
C149 C148 Ni4 117.07(12)
C154 C148 H148 115.7
C149 C148 H148 115.7
Ni4 C148 H148 115.7
O29 C149 O30 123.85(17)
O29 C149 C148 124.82(16)
O30 C149 C148 111.27(16)
O30 C150 C151 111.10(15)
O30 C150 C152 102.01(16)
C151 C150 C152 110.92(18)
O30 C150 C153 109.88(16)
C151 C150 C153 112.25(18)
C152 C150 C153 110.22(17)
C150 C151 H15A 109.5
C150 C151 H15B 109.5
H15A C151 H15B 109.5
C150 C151 H15C 109.5
H15A C151 H15C 109.5
H15B C151 H15C 109.5
C150 C152 H15D 109.5
C150 C152 H15E 109.5
H15D C152 H15E 109.5
C150 C152 H15F 109.5
H15D C152 H15F 109.5
H15E C152 H15F 109.5
C150 C153 H15G 109.5
C150 C153 H15H 109.5
H15G C153 H15H 109.5
C150 C153 H15I 109.5
H15G C153 H15I 109.5
H15H C153 H15I 109.5
C148 C154 C155 118.49(16)
C148 C154 Ni4 71.48(10)
C155 C154 Ni4 107.38(12)
C148 C154 H154 116.9
C155 C154 H154 116.9
Ni4 C154 H154 116.9
O31 C155 O32 124.62(18)
O31 C155 C154 124.34(17)
O32 C155 C154 110.98(16)
O32 C156 C158 101.5(2)
O32 C156 C157 110.75(17)
C158 C156 C157 111.3(2)
O32 C156 C159 109.41(18)
C158 C156 C159 110.8(2)
C157 C156 C159 112.6(2)
C156 C157 H15J 109.5
C156 C157 H15K 109.5
H15J C157 H15K 109.5
C156 C157 H15L 109.5
H15J C157 H15L 109.5
H15K C157 H15L 109.5
C156 C158 H15M 109.5
C156 C158 H15N 109.5
H15M C158 H15N 109.5
C156 C158 H15O 109.5
H15M C158 H15O 109.5
H15N C158 H15O 109.5
C156 C159 H15P 109.5
C156 C159 H15Q 109.5
H15P C159 H15Q 109.5
C156 C159 H15R 109.5
H15P C159 H15R 109.5
H15Q C159 H15R 109.5
N7 C160 N8 102.93(14)
N7 C160 Ni4 128.44(13)
N8 C160 Ni4 128.57(12)
C162 C161 N7 106.44(16)
C162 C161 H161 126.8
N7 C161 H161 126.8
C161 C162 N8 106.89(16)
C161 C162 H162 126.6
N8 C162 H162 126.6
C164 C163 C168 122.11(17)
C164 C163 N7 120.61(15)
C168 C163 N7 117.29(18)
C163 C164 C165 117.99(17)
C163 C164 C169 122.55(16)
C165 C164 C169 119.46(19)
C166 C165 C164 122.0(2)
C166 C165 H165 119.0
C164 C165 H165 119.0
C167 C166 C165 118.27(18)
C167 C166 C170 121.6(2)
C165 C166 C170 120.1(2)
C166 C167 C168 122.23(19)
C166 C167 H167 118.9
C168 C167 H167 118.9
C167 C168 C163 117.3(2)
C167 C168 C171 120.59(18)
C163 C168 C171 122.04(17)
C164 C169 H16D 109.5
C164 C169 H16E 109.5
H16D C169 H16E 109.5
C164 C169 H16F 109.5
H16D C169 H16F 109.5
H16E C169 H16F 109.5
C166 C170 H17M 109.5
C166 C170 H17N 109.5
H17M C170 H17N 109.5
C166 C170 H17O 109.5
H17M C170 H17O 109.5
H17N C170 H17O 109.5
C168 C171 H17D 109.5
C168 C171 H17E 109.5
H17D C171 H17E 109.5
C168 C171 H17F 109.5
H17D C171 H17F 109.5
H17E C171 H17F 109.5
C177 C172 C173 122.13(16)
C177 C172 N8 120.18(15)
C173 C172 N8 117.65(16)
C174 C173 C172 117.71(18)
C174 C173 C178 120.34(16)
C172 C173 C178 121.93(17)
C175 C174 C173 121.95(17)
C175 C174 H174 119.0
C173 C174 H174 119.0
C174 C175 C176 118.25(17)
C174 C175 C179 120.65(19)
C176 C175 C179 121.0(2)
C175 C176 C177 122.12(19)
C175 C176 H176 118.9
C177 C176 H176 118.9
C172 C177 C176 117.66(16)
C172 C177 C180 122.95(16)
C176 C177 C180 119.32(17)
C173 C178 H17G 109.5
C173 C178 H17H 109.5
H17G C178 H17H 109.5
C173 C178 H17I 109.5
H17G C178 H17I 109.5
H17H C178 H17I 109.5
C175 C179 H17J 109.5
C175 C179 H17K 109.5
H17J C179 H17K 109.5
C175 C179 H17L 109.5
H17J C179 H17L 109.5
H17K C179 H17L 109.5
C177 C180 H18D 109.5
C177 C180 H18E 109.5
H18D C180 H18E 109.5
C177 C180 H18F 109.5
H18D C180 H18F 109.5
H18E C180 H18F 109.5
C182 C181 H18G 109.5
C182 C181 H18H 109.5
H18G C181 H18H 109.5
C182 C181 H18I 109.5
H18G C181 H18I 109.5
H18H C181 H18I 109.5
C181 C182 C183 114.5(3)
C181 C182 H18J 108.6
C183 C182 H18J 108.6
C181 C182 H18K 108.6
C183 C182 H18K 108.6
H18J C182 H18K 107.6
C182 C183 C184 114.2(2)
C182 C183 H18L 108.7
C184 C183 H18L 108.7
C182 C183 H18M 108.7
C184 C183 H18M 108.7
H18L C183 H18M 107.6
C185 C184 C183 113.0(2)
C185 C184 H18N 109.0
C183 C184 H18N 109.0
C185 C184 H18O 109.0
C183 C184 H18O 109.0
H18N C184 H18O 107.8
C184 C185 H18P 109.5
C184 C185 H18Q 109.5
H18P C185 H18Q 109.5
C184 C185 H18R 109.5
H18P C185 H18R 109.5
H18Q C185 H18R 109.5
C187 C186 H18S 109.5
C187 C186 H18T 109.5
H18S C186 H18T 109.5
C187 C186 H18U 109.5
H18S C186 H18U 109.5
H18T C186 H18U 109.5
C186 C187 C188 114.1(2)
C186 C187 H18V 108.7
C188 C187 H18V 108.7
C186 C187 H18W 108.7
C188 C187 H18W 108.7
H18V C187 H18W 107.6
C189 C188 C187 114.6(2)
C189 C188 H18X 108.6
C187 C188 H18X 108.6
C189 C188 H18Y 108.6
C187 C188 H18Y 108.6
H18X C188 H18Y 107.6
C188 C189 C190 113.6(2)
C188 C189 H18Z 108.8
C190 C189 H18Z 108.8
C188 C189 H18$ 108.8
C190 C189 H18$ 108.8
H18Z C189 H18$ 107.7
C189 C190 H19A 109.5
C189 C190 H19B 109.5
H19A C190 H19B 109.5
C189 C190 H19C 109.5
H19A C190 H19C 109.5
H19B C190 H19C 109.5

loop_
_geom_bond_atom_site_label_1
_geom_bond_atom_site_label_2
_geom_bond_distance
Ni1 C25 1.9526(18)
Ni1 C1 1.9893(18)
Ni1 C13 1.9930(16)
Ni1 C7 2.0385(17)
Ni1 C19 2.0401(17)
Ni2 C70 1.9556(18)
Ni2 C64 1.9915(17)
Ni2 C52 1.9967(18)
Ni2 C46 2.0317(18)
Ni2 C58 2.0383(17)
Ni3 C115 1.9509(18)
Ni3 C109 1.9848(18)
Ni3 C97 1.9921(17)
Ni3 C91 2.0338(17)
Ni3 C103 2.0353(17)
Ni4 C160 1.9549(18)
Ni4 C154 1.9841(17)
Ni4 C142 1.9949(17)
Ni4 C136 2.0288(16)
Ni4 C148 2.0389(17)
O1 C2 1.212(2)
O2 C2 1.349(2)
O2 C3 1.478(2)
O3 C8 1.210(2)
O4 C8 1.351(2)
O4 C9 1.483(2)
O5 C14 1.205(2)
O6 C14 1.356(2)
O6 C15 1.478(2)
O7 C20 1.218(2)
O8 C20 1.354(2)
O8 C21 1.480(2)
O9 C47 1.210(2)
O10 C47 1.354(2)
O10 C48 1.483(2)
O11 C53 1.214(2)
O12 C53 1.348(2)
O12 C54 1.478(2)
O13 C59 1.213(2)
O14 C59 1.357(2)
O14 C60 1.480(2)
O15 C65 1.208(2)
O16 C65 1.356(2)
O16 C66 1.476(2)
O17 C92 1.213(2)
O18 C92 1.353(2)
O18 C93 1.484(2)
O19 C98 1.215(2)
O20 C98 1.352(2)
O20 C99 1.474(3)
O21 C104 1.210(2)
O22 C104 1.355(2)
O22 C105 1.484(2)
O23 C110 1.207(3)
O24 C110 1.340(4)
O24 C111 1.484(6)
C111 C114 1.507(7)
C111 C113 1.515(8)
C111 C112 1.528(8)
C112 H11J 0.9800
C112 H11K 0.9800
C112 H11L 0.9800
C113 H11D 0.9800
C113 H11E 0.9800
C113 H11F 0.9800
C114 H11G 0.9800
C114 H11H 0.9800
C114 H11I 0.9800
O24A C110 1.355(8)
O24A C11A 1.494(13)
C11A C14A 1.524(13)
C11A C13A 1.524(14)
C11A C12A 1.524(14)
C12A H12X 0.9800
C12A H12Y 0.9800
C12A H12Z 0.9800
C13A H13X 0.9800
C13A H13Y 0.9800
C13A H13Z 0.9800
C14A H14X 0.9800
C14A H14Y 0.9800
C14A H14Z 0.9800
O25 C137 1.213(2)
O26 C137 1.352(2)
O26 C138 1.483(2)
O27 C143 1.212(2)
O28 C143 1.351(2)
O28 C144 1.473(3)
O29 C149 1.208(2)
O30 C149 1.356(2)
O30 C150 1.483(2)
O31 C155 1.207(2)
O32 C155 1.346(2)
O32 C156 1.479(3)
N1 C25 1.372(2)
N1 C27 1.387(2)
N1 C28 1.444(2)
N2 C25 1.373(2)
N2 C26 1.388(2)
N2 C37 1.436(2)
N3 C70 1.370(2)
N3 C71 1.391(2)
N3 C73 1.440(2)
N4 C70 1.371(2)
N4 C72 1.389(2)
N4 C82 1.437(2)
N5 C115 1.369(2)
N5 C116 1.391(2)
N5 C118 1.444(2)
N6 C115 1.368(2)
N6 C117 1.389(2)
N6 C127 1.444(2)
N7 C160 1.368(2)
N7 C161 1.391(2)
N7 C163 1.443(2)
N8 C160 1.368(2)
N8 C162 1.388(2)
N8 C172 1.447(2)
C1 C7 1.415(2)
C1 C2 1.474(3)
C1 H1 1.0000
C3 C4 1.517(3)
C3 C5 1.521(3)
C3 C6 1.523(3)
C4 H4A 0.9800
C4 H4B 0.9800
C4 H4C 0.9800
C5 H5A 0.9800
C5 H5B 0.9800
C5 H5C 0.9800
C6 H6A 0.9800
C6 H6B 0.9800
C6 H6C 0.9800
C7 C8 1.472(3)
C7 H7 1.0000
C9 C12 1.510(4)
C9 C10 1.520(3)
C9 C11 1.523(3)
C10 H10A 0.9800
C10 H10B 0.9800
C10 H10C 0.9800
C11 H11A 0.9800
C11 H11B 0.9800
C11 H11C 0.9800
C12 H12A 0.9800
C12 H12B 0.9800
C12 H12C 0.9800
C13 C19 1.412(3)
C13 C14 1.486(3)
C13 H13 1.0000
C15 C16 1.503(3)
C15 C18 1.511(3)
C15 C17 1.532(3)
C16 H16A 0.9800
C16 H16B 0.9800
C16 H16C 0.9800
C17 H17A 0.9800
C17 H17B 0.9800
C17 H17C 0.9800
C18 H18A 0.9800
C18 H18B 0.9800
C18 H18C 0.9800
C19 C20 1.474(3)
C19 H19 1.0000
C21 C24 1.517(3)
C21 C23 1.521(3)
C21 C22 1.522(2)
C22 H22A 0.9800
C22 H22B 0.9800
C22 H22C 0.9800
C23 H23A 0.9800
C23 H23B 0.9800
C23 H23C 0.9800
C24 H24A 0.9800
C24 H24B 0.9800
C24 H24C 0.9800
C26 C27 1.335(3)
C26 H26 0.9500
C27 H27 0.9500
C28 C33 1.391(3)
C28 C29 1.405(3)
C29 C30 1.383(3)
C29 C34 1.504(3)
C30 C31 1.392(3)
C30 H30 0.9500
C31 C32 1.388(3)
C31 C35 1.504(3)
C32 C33 1.388(3)
C32 H32 0.9500
C33 C36 1.505(3)
C34 H34A 0.9800
C34 H34B 0.9800
C34 H34C 0.9800
C35 H35A 0.9800
C35 H35B 0.9800
C35 H35C 0.9800
C36 H36A 0.9800
C36 H36B 0.9800
C36 H36C 0.9800
C37 C42 1.397(3)
C37 C38 1.407(2)
C38 C39 1.387(3)
C38 C43 1.503(3)
C39 C40 1.392(3)
C39 H39 0.9500
C40 C41 1.382(3)
C40 C44 1.504(3)
C41 C42 1.392(3)
C41 H41 0.9500
C42 C45 1.500(3)
C43 H43A 0.9800
C43 H43B 0.9800
C43 H43C 0.9800
C44 H44A 0.9800
C44 H44B 0.9800
C44 H44C 0.9800
C45 H45A 0.9800
C45 H45B 0.9800
C45 H45C 0.9800
C46 C52 1.421(2)
C46 C47 1.472(3)
C46 H46 1.0000
C48 C49 1.501(4)
C48 C50 1.517(3)
C48 C51 1.524(3)
C49 H49A 0.9800
C49 H49B 0.9800
C49 H49C 0.9800
C50 H50A 0.9800
C50 H50B 0.9800
C50 H50C 0.9800
C51 H51A 0.9800
C51 H51B 0.9800
C51 H51C 0.9800
C52 C53 1.474(3)
C52 H52 1.0000
C54 C57 1.516(3)
C54 C56 1.521(3)
C54 C55 1.524(3)
C55 H55A 0.9800
C55 H55B 0.9800
C55 H55C 0.9800
C56 H56A 0.9800
C56 H56B 0.9800
C56 H56C 0.9800
C57 H57A 0.9800
C57 H57B 0.9800
C57 H57C 0.9800
C58 C64 1.414(3)
C58 C59 1.477(3)
C58 H58 1.0000
C60 C63 1.517(3)
C60 C62 1.518(3)
C60 C61 1.522(3)
C61 H61A 0.9800
C61 H61B 0.9800
C61 H61C 0.9800
C62 H62A 0.9800
C62 H62B 0.9800
C62 H62C 0.9800
C63 H63A 0.9800
C63 H63B 0.9800
C63 H63C 0.9800
C64 C65 1.484(3)
C64 H64 1.0000
C66 C68 1.507(3)
C66 C69 1.517(3)
C66 C67 1.523(3)
C67 H67A 0.9800
C67 H67B 0.9800
C67 H67C 0.9800
C68 H68A 0.9800
C68 H68B 0.9800
C68 H68C 0.9800
C69 H69A 0.9800
C69 H69B 0.9800
C69 H69C 0.9800
C71 C72 1.333(3)
C71 H71 0.9500
C72 H72 0.9500
C73 C78 1.392(3)
C73 C74 1.409(3)
C74 C75 1.386(3)
C74 C79 1.501(3)
C75 C76 1.388(3)
C75 H75 0.9500
C76 C77 1.394(3)
C76 C80 1.503(3)
C77 C78 1.387(3)
C77 H77 0.9500
C78 C81 1.501(3)
C79 H79A 0.9800
C79 H79B 0.9800
C79 H79C 0.9800
C80 H80A 0.9800
C80 H80B 0.9800
C80 H80C 0.9800
C81 H81A 0.9800
C81 H81B 0.9800
C81 H81C 0.9800
C82 C87 1.398(3)
C82 C83 1.406(3)
C83 C84 1.384(3)
C83 C88 1.503(3)
C84 C85 1.397(3)
C84 H84 0.9500
C85 C86 1.382(3)
C85 C89 1.506(3)
C86 C87 1.391(3)
C86 H86 0.9500
C87 C90 1.498(3)
C88 H88A 0.9800
C88 H88B 0.9800
C88 H88C 0.9800
C89 H89A 0.9800
C89 H89B 0.9800
C89 H89C 0.9800
C90 H90A 0.9800
C90 H90B 0.9800
C90 H90C 0.9800
C91 C97 1.413(3)
C91 C92 1.478(3)
C91 H91 1.0000
C93 C94 1.514(3)
C93 C95 1.513(3)
C93 C96 1.518(3)
C94 H94A 0.9800
C94 H94B 0.9800
C94 H94C 0.9800
C95 H95A 0.9800
C95 H95B 0.9800
C95 H95C 0.9800
C96 H96A 0.9800
C96 H96B 0.9800
C96 H96C 0.9800
C97 C98 1.477(3)
C97 H97 1.0000
C99 C100 1.512(3)
C99 C102 1.515(3)
C99 C101 1.526(4)
C100 H10M 0.9800
C100 H10N 0.9800
C100 H10O 0.9800
C101 H10S 0.9800
C101 H10T 0.9800
C101 H10U 0.9800
C102 H10P 0.9800
C102 H10Q 0.9800
C102 H10R 0.9800
C103 C109 1.415(3)
C103 C104 1.474(3)
C103 H103 1.0000
C105 C107 1.516(3)
C105 C108 1.521(3)
C105 C106 1.524(3)
C106 H10G 0.9800
C106 H10H 0.9800
C106 H10I 0.9800
C107 H10J 0.9800
C107 H10K 0.9800
C107 H10L 0.9800
C108 H10D 0.9800
C108 H10E 0.9800
C108 H10F 0.9800
C109 C110 1.471(3)
C109 H109 1.0000
C116 C117 1.345(3)
C116 H116 0.9500
C117 H117 0.9500
C118 C119 1.381(3)
C118 C123 1.408(3)
C119 C120 1.398(3)
C119 C124 1.505(3)
C120 C121 1.388(3)
C120 H120 0.9500
C121 C122 1.384(3)
C121 C125 1.510(3)
C122 C123 1.391(3)
C122 H122 0.9500
C123 C126 1.500(3)
C124 H12G 0.9800
C124 H12H 0.9800
C124 H12I 0.9800
C125 H12J 0.9800
C125 H12K 0.9800
C125 H12L 0.9800
C126 H12D 0.9800
C126 H12E 0.9800
C126 H12F 0.9800
C127 C128 1.384(3)
C127 C132 1.408(2)
C128 C129 1.401(3)
C128 C133 1.502(2)
C129 C130 1.387(3)
C129 H129 0.9500
C130 C131 1.391(3)
C130 C134 1.505(3)
C131 C132 1.390(3)
C131 H131 0.9500
C132 C135 1.503(3)
C133 H13D 0.9800
C133 H13E 0.9800
C133 H13F 0.9800
C134 H13G 0.9800
C134 H13H 0.9800
C134 H13I 0.9800
C135 H13A 0.9800
C135 H13B 0.9800
C135 H13C 0.9800
C136 C142 1.411(3)
C136 C137 1.478(3)
C136 H136 1.0000
C138 C139 1.516(3)
C138 C140 1.517(3)
C138 C141 1.518(3)
C139 H13J 0.9800
C139 H13K 0.9800
C139 H13L 0.9800
C140 H14G 0.9800
C140 H14H 0.9800
C140 H14I 0.9800
C141 H14A 0.9800
C141 H14B 0.9800
C141 H14C 0.9800
C142 C143 1.483(3)
C142 H142 1.0000
C144 C145 1.516(3)
C144 C147 1.517(3)
C144 C146 1.523(3)
C145 H14J 0.9800
C145 H14K 0.9800
C145 H14L 0.9800
C146 H14M 0.9800
C146 H14N 0.9800
C146 H14O 0.9800
C147 H14D 0.9800
C147 H14E 0.9800
C147 H14F 0.9800
C148 C154 1.416(3)
C148 C149 1.475(3)
C148 H148 1.0000
C150 C151 1.516(3)
C150 C152 1.519(3)
C150 C153 1.522(3)
C151 H15A 0.9800
C151 H15B 0.9800
C151 H15C 0.9800
C152 H15D 0.9800
C152 H15E 0.9800
C152 H15F 0.9800
C153 H15G 0.9800
C153 H15H 0.9800
C153 H15I 0.9800
C154 C155 1.477(3)
C154 H154 1.0000
C156 C158 1.514(4)
C156 C157 1.519(3)
C156 C159 1.528(4)
C157 H15J 0.9800
C157 H15K 0.9800
C157 H15L 0.9800
C158 H15M 0.9800
C158 H15N 0.9800
C158 H15O 0.9800
C159 H15P 0.9800
C159 H15Q 0.9800
C159 H15R 0.9800
C161 C162 1.343(3)
C161 H161 0.9500
C162 H162 0.9500
C163 C164 1.384(3)
C163 C168 1.408(3)
C164 C165 1.392(3)
C164 C169 1.501(3)
C165 C166 1.390(3)
C165 H165 0.9500
C166 C167 1.385(3)
C166 C170 1.506(3)
C167 C168 1.393(3)
C167 H167 0.9500
C168 C171 1.500(3)
C169 H16D 0.9800
C169 H16E 0.9800
C169 H16F 0.9800
C170 H17M 0.9800
C170 H17N 0.9800
C170 H17O 0.9800
C171 H17D 0.9800
C171 H17E 0.9800
C171 H17F 0.9800
C172 C177 1.389(3)
C172 C173 1.402(2)
C173 C174 1.391(3)
C173 C178 1.503(3)
C174 C175 1.388(3)
C174 H174 0.9500
C175 C176 1.389(3)
C175 C179 1.509(3)
C176 C177 1.395(3)
C176 H176 0.9500
C177 C180 1.503(2)
C178 H17G 0.9800
C178 H17H 0.9800
C178 H17I 0.9800
C179 H17J 0.9800
C179 H17K 0.9800
C179 H17L 0.9800
C180 H18D 0.9800
C180 H18E 0.9800
C180 H18F 0.9800
C181 C182 1.501(5)
C181 H18G 0.9800
C181 H18H 0.9800
C181 H18I 0.9800
C182 C183 1.503(4)
C182 H18J 0.9900
C182 H18K 0.9900
C183 C184 1.526(4)
C183 H18L 0.9900
C183 H18M 0.9900
C184 C185 1.516(4)
C184 H18N 0.9900
C184 H18O 0.9900
C185 H18P 0.9800
C185 H18Q 0.9800
C185 H18R 0.9800
C186 C187 1.498(4)
C186 H18S 0.9800
C186 H18T 0.9800
C186 H18U 0.9800
C187 C188 1.513(4)
C187 H18V 0.9900
C187 H18W 0.9900
C188 C189 1.502(4)
C188 H18X 0.9900
C188 H18Y 0.9900
C189 C190 1.529(4)
C189 H18Z 0.9900
C189 H18$ 0.9900
C190 H19A 0.9800
C190 H19B 0.9800
C190 H19C 0.9800

loop_
_geom_torsion_atom_site_label_1
_geom_torsion_atom_site_label_2
_geom_torsion_atom_site_label_3
_geom_torsion_atom_site_label_4
_geom_torsion
C110 O24 C111 C114 63.9(8)
C110 O24 C111 C113 -179.0(6)
C110 O24 C111 C112 -61.0(7)
C110 O24A C11A C14A 58(2)
C110 O24A C11A C13A 175.3(18)
C110 O24A C11A C12A -62(2)
C3 O2 C2 O1 0.8(2)
C3 O2 C2 C1 178.64(14)
C7 C1 C2 O1 9.3(3)
Ni1 C1 C2 O1 -69.0(2)
C7 C1 C2 O2 -168.49(15)
Ni1 C1 C2 O2 113.17(13)
C2 O2 C3 C4 61.2(2)
C2 O2 C3 C5 179.41(15)
C2 O2 C3 C6 -62.79(19)
C2 C1 C7 C8 146.53(17)
Ni1 C1 C7 C8 -112.14(16)
C2 C1 C7 Ni1 -101.33(15)
C9 O4 C8 O3 -7.9(3)
C9 O4 C8 C7 169.00(16)
C1 C7 C8 O3 15.5(3)
Ni1 C7 C8 O3 -62.1(2)
C1 C7 C8 O4 -161.34(16)
Ni1 C7 C8 O4 121.04(14)
C8 O4 C9 C12 65.5(2)
C8 O4 C9 C10 -59.5(2)
C8 O4 C9 C11 -176.13(18)
C15 O6 C14 O5 -0.3(3)
C15 O6 C14 C13 177.96(15)
C19 C13 C14 O5 -3.3(3)
Ni1 C13 C14 O5 -82.3(2)
C19 C13 C14 O6 178.37(14)
Ni1 C13 C14 O6 99.44(14)
C14 O6 C15 C16 -71.8(2)
C14 O6 C15 C18 53.2(2)
C14 O6 C15 C17 170.20(17)
C14 C13 C19 C20 147.99(16)
Ni1 C13 C19 C20 -109.56(15)
C14 C13 C19 Ni1 -102.45(15)
C21 O8 C20 O7 -3.5(2)
C21 O8 C20 C19 173.68(13)
C13 C19 C20 O7 22.8(2)
Ni1 C19 C20 O7 -54.6(2)
C13 C19 C20 O8 -154.37(15)
Ni1 C19 C20 O8 128.23(13)
C20 O8 C21 C24 65.7(2)
C20 O8 C21 C23 -176.57(14)
C20 O8 C21 C22 -59.5(2)
C27 N1 C25 N2 0.48(19)
C28 N1 C25 N2 -171.80(16)
C27 N1 C25 Ni1 -177.49(13)
C28 N1 C25 Ni1 10.2(3)
C26 N2 C25 N1 0.02(19)
C37 N2 C25 N1 -178.89(15)
C26 N2 C25 Ni1 177.99(13)
C37 N2 C25 Ni1 -0.9(3)
C25 N2 C26 C27 -0.5(2)
C37 N2 C26 C27 178.46(16)
N2 C26 C27 N1 0.8(2)
C25 N1 C27 C26 -0.8(2)
C28 N1 C27 C26 172.07(16)
C25 N1 C28 C33 -80.6(2)
C27 N1 C28 C33 107.8(2)
C25 N1 C28 C29 102.4(2)
C27 N1 C28 C29 -69.2(2)
C33 C28 C29 C30 3.1(3)
N1 C28 C29 C30 -179.96(16)
C33 C28 C29 C34 -177.52(17)
N1 C28 C29 C34 -0.6(3)
C28 C29 C30 C31 -1.7(3)
C34 C29 C30 C31 178.91(18)
C29 C30 C31 C32 -0.9(3)
C29 C30 C31 C35 177.8(2)
C30 C31 C32 C33 2.2(3)
C35 C31 C32 C33 -176.45(19)
C31 C32 C33 C28 -0.9(3)
C31 C32 C33 C36 176.66(18)
C29 C28 C33 C32 -1.8(3)
N1 C28 C33 C32 -178.69(16)
C29 C28 C33 C36 -179.40(17)
N1 C28 C33 C36 3.7(3)
C25 N2 C37 C42 -67.1(2)
C26 N2 C37 C42 114.05(19)
C25 N2 C37 C38 115.51(19)
C26 N2 C37 C38 -63.3(2)
C42 C37 C38 C39 3.3(3)
N2 C37 C38 C39 -179.38(15)
C42 C37 C38 C43 -177.86(17)
N2 C37 C38 C43 -0.5(2)
C37 C38 C39 C40 -1.0(3)
C43 C38 C39 C40 -179.88(17)
C38 C39 C40 C41 -1.5(3)
C38 C39 C40 C44 176.14(18)
C39 C40 C41 C42 1.9(3)
C44 C40 C41 C42 -175.75(18)
C40 C41 C42 C37 0.2(3)
C40 C41 C42 C45 179.60(18)
C38 C37 C42 C41 -2.9(3)
N2 C37 C42 C41 179.81(16)
C38 C37 C42 C45 177.74(17)
N2 C37 C42 C45 0.5(3)
C48 O10 C47 O9 -7.1(3)
C48 O10 C47 C46 169.47(16)
C52 C46 C47 O9 14.9(3)
Ni2 C46 C47 O9 -63.0(2)
C52 C46 C47 O10 -161.66(16)
Ni2 C46 C47 O10 120.46(14)
C47 O10 C48 C49 65.0(2)
C47 O10 C48 C50 -60.3(2)
C47 O10 C48 C51 -176.80(19)
C47 C46 C52 C53 147.31(17)
Ni2 C46 C52 C53 -101.06(15)
C47 C46 C52 Ni2 -111.63(16)
C54 O12 C53 O11 1.3(3)
C54 O12 C53 C52 178.23(14)
C46 C52 C53 O11 11.6(3)
Ni2 C52 C53 O11 -65.7(2)
C46 C52 C53 O12 -165.28(15)
Ni2 C52 C53 O12 117.37(13)
C53 O12 C54 C57 64.6(2)
C53 O12 C54 C56 -178.00(15)
C53 O12 C54 C55 -60.7(2)
C60 O14 C59 O13 -2.8(2)
C60 O14 C59 C58 174.47(13)
C64 C58 C59 O13 25.6(3)
Ni2 C58 C59 O13 -51.8(2)
C64 C58 C59 O14 -151.68(15)
Ni2 C58 C59 O14 130.92(13)
C59 O14 C60 C63 68.7(2)
C59 O14 C60 C62 -173.73(14)
C59 O14 C60 C61 -56.6(2)
C59 C58 C64 C65 149.16(16)
Ni2 C58 C64 C65 -100.83(15)
C59 C58 C64 Ni2 -110.00(15)
C66 O16 C65 O15 -2.2(3)
C66 O16 C65 C64 176.28(15)
C58 C64 C65 O15 4.6(3)
Ni2 C64 C65 O15 -73.3(2)
C58 C64 C65 O16 -173.91(15)
Ni2 C64 C65 O16 108.19(14)
C65 O16 C66 C68 178.31(18)
C65 O16 C66 C69 60.0(2)
C65 O16 C66 C67 -64.6(2)
C71 N3 C70 N4 0.24(19)
C73 N3 C70 N4 -174.04(16)
C71 N3 C70 Ni2 -179.31(13)
C73 N3 C70 Ni2 6.4(3)
C72 N4 C70 N3 0.45(19)
C82 N4 C70 N3 -177.77(16)
C72 N4 C70 Ni2 179.99(13)
C82 N4 C70 Ni2 1.8(3)
C70 N3 C71 C72 -0.9(2)
C73 N3 C71 C72 173.94(16)
N3 C71 C72 N4 1.1(2)
C70 N4 C72 C71 -1.0(2)
C82 N4 C72 C71 177.35(16)
C70 N3 C73 C78 -76.4(2)
C71 N3 C73 C78 109.71(19)
C70 N3 C73 C74 107.0(2)
C71 N3 C73 C74 -66.9(2)
C78 C73 C74 C75 3.0(3)
N3 C73 C74 C75 179.51(16)
C78 C73 C74 C79 -178.16(17)
N3 C73 C74 C79 -1.6(3)
C73 C74 C75 C76 -1.7(3)
C79 C74 C75 C76 179.43(18)
C74 C75 C76 C77 -0.9(3)
C74 C75 C76 C80 176.7(2)
C75 C76 C77 C78 2.5(3)
C80 C76 C77 C78 -175.1(2)
C76 C77 C78 C73 -1.3(3)
C76 C77 C78 C81 175.76(18)
C74 C73 C78 C77 -1.5(3)
N3 C73 C78 C77 -177.97(16)
C74 C73 C78 C81 -178.53(17)
N3 C73 C78 C81 5.0(3)
C70 N4 C82 C87 -68.9(2)
C72 N4 C82 C87 113.0(2)
C70 N4 C82 C83 114.36(19)
C72 N4 C82 C83 -63.7(2)
C87 C82 C83 C84 2.7(3)
N4 C82 C83 C84 179.30(15)
C87 C82 C83 C88 -177.97(17)
N4 C82 C83 C88 -1.3(2)
C82 C83 C84 C85 -0.6(3)
C88 C83 C84 C85 179.98(17)
C83 C84 C85 C86 -1.2(3)
C83 C84 C85 C89 177.61(18)
C84 C85 C86 C87 1.1(3)
C89 C85 C86 C87 -177.68(18)
C85 C86 C87 C82 0.8(3)
C85 C86 C87 C90 179.95(18)
C83 C82 C87 C86 -2.7(3)
N4 C82 C87 C86 -179.29(16)
C83 C82 C87 C90 178.14(17)
N4 C82 C87 C90 1.6(3)
C93 O18 C92 O17 -10.9(3)
C93 O18 C92 C91 166.31(15)
C97 C91 C92 O17 18.4(3)
Ni3 C91 C92 O17 -58.5(2)
C97 C91 C92 O18 -158.80(15)
Ni3 C91 C92 O18 124.26(14)
C92 O18 C93 C94 -172.86(18)
C92 O18 C93 C95 68.2(2)
C92 O18 C93 C96 -56.4(2)
C92 C91 C97 C98 149.18(16)
Ni3 C91 C97 C98 -102.10(15)
C92 C91 C97 Ni3 -108.72(15)
C99 O20 C98 O19 -0.8(3)
C99 O20 C98 C97 177.80(15)
C91 C97 C98 O19 -0.9(3)
Ni3 C97 C98 O19 -79.7(2)
C91 C97 C98 O20 -179.43(15)
Ni3 C97 C98 O20 101.70(14)
C98 O20 C99 C100 55.3(2)
C98 O20 C99 C102 -68.7(3)
C98 O20 C99 C101 173.1(2)
C105 O22 C104 O21 -9.6(2)
C105 O22 C104 C103 167.37(14)
C109 C103 C104 O21 13.6(3)
Ni3 C103 C104 O21 -63.2(2)
C109 C103 C104 O22 -163.42(15)
Ni3 C103 C104 O22 119.78(14)
C104 O22 C105 C107 70.0(2)
C104 O22 C105 C108 -54.8(2)
C104 O22 C105 C106 -171.55(15)
C104 C103 C109 C110 150.13(16)
Ni3 C103 C109 C110 -100.36(16)
C104 C103 C109 Ni3 -109.51(14)
C111 O24 C110 O23 1.5(7)
C111 O24 C110 C109 174.9(4)
C11A O24A C110 O23 -14(2)
C11A O24A C110 C109 176.3(16)
C103 C109 C110 O23 -0.6(3)
Ni3 C109 C110 O23 -78.6(2)
C103 C109 C110 O24 -174.0(4)
Ni3 C109 C110 O24 108.0(4)
C103 C109 C110 O24A 169.6(11)
Ni3 C109 C110 O24A 91.6(11)
C116 N5 C115 N6 0.87(19)
C118 N5 C115 N6 -174.71(16)
C116 N5 C115 Ni3 -176.51(13)
C118 N5 C115 Ni3 7.9(3)
C117 N6 C115 N5 -0.32(19)
C127 N6 C115 N5 -179.28(16)
C117 N6 C115 Ni3 177.07(13)
C127 N6 C115 Ni3 -1.9(3)
C115 N5 C116 C117 -1.1(2)
C118 N5 C116 C117 174.69(16)
N5 C116 C117 N6 0.9(2)
C115 N6 C117 C116 -0.4(2)
C127 N6 C117 C116 178.69(16)
C115 N5 C118 C119 -69.6(2)
C116 N5 C118 C119 115.2(2)
C115 N5 C118 C123 111.2(2)
C116 N5 C118 C123 -64.0(2)
C123 C118 C119 C120 -1.3(3)
N5 C118 C119 C120 179.51(16)
C123 C118 C119 C124 179.70(17)
N5 C118 C119 C124 0.5(3)
C118 C119 C120 C121 1.1(3)
C124 C119 C120 C121 -179.90(18)
C119 C120 C121 C122 -0.7(3)
C119 C120 C121 C125 179.4(2)
C120 C121 C122 C123 0.5(3)
C125 C121 C122 C123 -179.6(2)
C121 C122 C123 C118 -0.7(3)
C121 C122 C123 C126 -179.61(19)
C119 C118 C123 C122 1.1(3)
N5 C118 C123 C122 -179.67(16)
C119 C118 C123 C126 -179.99(17)
N5 C118 C123 C126 -0.8(3)
C115 N6 C127 C128 -72.3(2)
C117 N6 C127 C128 108.9(2)
C115 N6 C127 C132 110.1(2)
C117 N6 C127 C132 -68.8(2)
C132 C127 C128 C129 -3.3(3)
N6 C127 C128 C129 179.11(17)
C132 C127 C128 C133 178.80(18)
N6 C127 C128 C133 1.2(3)
C127 C128 C129 C130 -0.9(3)
C133 C128 C129 C130 177.05(19)
C128 C129 C130 C131 3.9(3)
C128 C129 C130 C134 -172.9(2)
C129 C130 C131 C132 -2.9(3)
C134 C130 C131 C132 174.0(2)
C130 C131 C132 C127 -1.1(3)
C130 C131 C132 C135 -179.86(19)
C128 C127 C132 C131 4.3(3)
N6 C127 C132 C131 -178.09(17)
C128 C127 C132 C135 -176.96(18)
N6 C127 C132 C135 0.6(3)
C138 O26 C137 O25 -10.8(3)
C138 O26 C137 C136 166.29(15)
C142 C136 C137 O25 19.7(3)
Ni4 C136 C137 O25 -57.9(2)
C142 C136 C137 O26 -157.35(15)
Ni4 C136 C137 O26 125.04(13)
C137 O26 C138 C139 67.9(2)
C137 O26 C138 C140 -173.06(17)
C137 O26 C138 C141 -56.3(2)
C137 C136 C142 C143 148.99(16)
Ni4 C136 C142 C143 -101.89(15)
C137 C136 C142 Ni4 -109.12(15)
C144 O28 C143 O27 -0.8(3)
C144 O28 C143 C142 177.77(15)
C136 C142 C143 O27 -1.3(3)
Ni4 C142 C143 O27 -79.72(19)
C136 C142 C143 O28 -179.81(14)
Ni4 C142 C143 O28 101.73(14)
C143 O28 C144 C145 -68.4(2)
C143 O28 C144 C147 55.7(2)
C143 O28 C144 C146 173.22(19)
C150 O30 C149 O29 -8.9(2)
C150 O30 C149 C148 168.46(14)
C154 C148 C149 O29 12.6(2)
Ni4 C148 C149 O29 -64.3(2)
C154 C148 C149 O30 -164.76(14)
Ni4 C148 C149 O30 118.41(13)
C149 O30 C150 C151 69.5(2)
C149 O30 C150 C152 -172.20(16)
C149 O30 C150 C153 -55.3(2)
C149 C148 C154 C155 149.83(16)
Ni4 C148 C154 C155 -100.17(15)
C149 C148 C154 Ni4 -110.01(14)
C156 O32 C155 O31 -1.2(3)
C156 O32 C155 C154 175.89(15)
C148 C154 C155 O31 -0.4(3)
Ni4 C154 C155 O31 -78.32(19)
C148 C154 C155 O32 -177.52(15)
Ni4 C154 C155 O32 104.54(14)
C155 O32 C156 C158 -178.38(18)
C155 O32 C156 C157 63.4(3)
C155 O32 C156 C159 -61.3(2)
C161 N7 C160 N8 0.85(19)
C163 N7 C160 N8 -174.76(16)
C161 N7 C160 Ni4 -176.40(13)
C163 N7 C160 Ni4 8.0(3)
C162 N8 C160 N7 -0.47(19)
C172 N8 C160 N7 -177.49(16)
C162 N8 C160 Ni4 176.77(13)
C172 N8 C160 Ni4 -0.2(3)
C160 N7 C161 C162 -0.9(2)
C163 N7 C161 C162 174.90(16)
N7 C161 C162 N8 0.6(2)
C160 N8 C162 C161 -0.1(2)
C172 N8 C162 C161 177.16(16)
C160 N7 C163 C164 -68.7(2)
C161 N7 C163 C164 116.1(2)
C160 N7 C163 C168 111.6(2)
C161 N7 C163 C168 -63.6(2)
C168 C163 C164 C165 -1.1(3)
N7 C163 C164 C165 179.19(16)
C168 C163 C164 C169 179.61(18)
N7 C163 C164 C169 -0.1(3)
C163 C164 C165 C166 1.2(3)
C169 C164 C165 C166 -179.43(18)
C164 C165 C166 C167 -0.9(3)
C164 C165 C166 C170 179.0(2)
C165 C166 C167 C168 0.4(3)
C170 C166 C167 C168 -179.5(2)
C166 C167 C168 C163 -0.2(3)
C166 C167 C168 C171 -178.72(19)
C164 C163 C168 C167 0.6(3)
N7 C163 C168 C167 -179.67(16)
C164 C163 C168 C171 179.06(18)
N7 C163 C168 C171 -1.2(3)
C160 N8 C172 C177 -74.0(2)
C162 N8 C172 C177 109.2(2)
C160 N8 C172 C173 108.4(2)
C162 N8 C172 C173 -68.4(2)
C177 C172 C173 C174 4.1(3)
N8 C172 C173 C174 -178.28(17)
C177 C172 C173 C178 -177.37(18)
N8 C172 C173 C178 0.2(3)
C172 C173 C174 C175 -1.6(3)
C178 C173 C174 C175 179.90(19)
C173 C174 C175 C176 -2.2(3)
C173 C174 C175 C179 175.2(2)
C174 C175 C176 C177 3.6(3)
C179 C175 C176 C177 -173.7(2)
C173 C172 C177 C176 -2.8(3)
N8 C172 C177 C176 179.68(17)
C173 C172 C177 C180 -179.77(18)
N8 C172 C177 C180 2.7(3)
C175 C176 C177 C172 -1.2(3)
C175 C176 C177 C180 175.91(19)
C181 C182 C183 C184 179.6(2)
C182 C183 C184 C185 -174.4(2)
C186 C187 C188 C189 179.2(3)
C187 C188 C189 C190 176.3(2)
